data_7247369
loop_
_publ_author_name
'Li, Ying-Yu'
'Jin, Guan-Yu'
'Wang, Zhi-Qiang'
'Hu, Cong'
'Wang, Xue-Dong'
'Liu, Jian-Ming'
'Liu, Min'
'Han, Hong-Liang'
'Li, Zhong-Feng'
'Jin, Qiong-Hua'

_publ_section_title
;
 Facile fabrication and characterization of rare earth complexes based on
 Keggin-type polyoxometalate with highly efficient activity for
 photocatalytic degradation of MO
;
_journal_issue 41
_journal_name_full CrystEngComm
_journal_page_first 5851
_journal_page_last 5860
_journal_paper_doi 10.1039/D3CE00746D
_journal_volume 25
_journal_year 2023
_chemical_formula_sum 'C32 H77 Lu N O59 P7 W12'
_chemical_formula_weight 4017.91
_space_group_IT_number 14
_space_group_name_Hall '-P 2ybc'
_space_group_name_H-M_alt 'P 1 21/c 1'
_symmetry_cell_setting monoclinic
_symmetry_space_group_name_H-M 'P 1 21/c 1'
_atom_sites_solution_hydrogens geom
_atom_sites_solution_primary direct
_atom_sites_solution_secondary difmap
_audit_creation_method SHELXL-97
_audit_update_record
;
2023-05-15 deposited with the CCDC.	2023-09-12 downloaded from the CCDC.
;
_cell_angle_alpha 90.00
_cell_angle_beta 113.490(5)
_cell_angle_gamma 90.00
_cell_formula_units_Z 4
_cell_length_a 25.340(2)
_cell_length_b 14.4644(13)
_cell_length_c 24.289(2)
_cell_measurement_reflns_used 5428
_cell_measurement_temperature 298(2)
_cell_measurement_theta_max 26.818
_cell_measurement_theta_min 2.73
_cell_volume 8164.8(12)
_computing_cell_refinement 'Bruker SMART'
_computing_data_collection 'Bruker SMART'
_computing_data_reduction 'Bruker SAINT'
_computing_molecular_graphics 'Bruker SHELXTL'
_computing_publication_material 'Bruker SHELXTL'
_computing_structure_refinement 'SHELXL-97 (Sheldrick, 1997)'
_computing_structure_solution 'SHELXS-97 (Sheldrick, 1990)'
_diffrn_ambient_temperature 298(2)
_diffrn_measured_fraction_theta_full 0.996
_diffrn_measured_fraction_theta_max 0.996
_diffrn_measurement_device_type 'CCD area detector'
_diffrn_measurement_method 'phi and omega scans'
_diffrn_radiation_monochromator graphite
_diffrn_radiation_source 'fine-focus sealed tube'
_diffrn_radiation_type MoK\a
_diffrn_radiation_wavelength 0.71073
_diffrn_reflns_av_R_equivalents 0.0000
_diffrn_reflns_av_sigmaI/netI 0.1575
_diffrn_reflns_limit_h_max 27
_diffrn_reflns_limit_h_min -30
_diffrn_reflns_limit_k_max 17
_diffrn_reflns_limit_k_min 0
_diffrn_reflns_limit_l_max 28
_diffrn_reflns_limit_l_min 0
_diffrn_reflns_number 14370
_diffrn_reflns_theta_full 25.02
_diffrn_reflns_theta_max 25.02
_diffrn_reflns_theta_min 1.96
_exptl_absorpt_coefficient_mu 18.265
_exptl_absorpt_correction_T_max 0.1473
_exptl_absorpt_correction_T_min 0.0967
_exptl_absorpt_correction_type multi-scan
_exptl_absorpt_process_details sadabs
_exptl_crystal_colour colourless
_exptl_crystal_density_diffrn 3.269
_exptl_crystal_density_method 'not measured'
_exptl_crystal_description bulk
_exptl_crystal_F_000 7248
_exptl_crystal_size_max 0.24
_exptl_crystal_size_mid 0.21
_exptl_crystal_size_min 0.17
_refine_diff_density_max 3.208
_refine_diff_density_min -2.887
_refine_diff_density_rms 0.404
_refine_ls_extinction_method none
_refine_ls_goodness_of_fit_ref 1.018
_refine_ls_hydrogen_treatment mixed
_refine_ls_matrix_type full
_refine_ls_number_parameters 1057
_refine_ls_number_reflns 14370
_refine_ls_number_restraints 2538
_refine_ls_restrained_S_all 0.965
_refine_ls_R_factor_all 0.1369
_refine_ls_R_factor_gt 0.0679
_refine_ls_shift/su_max 0.004
_refine_ls_shift/su_mean 0.000
_refine_ls_structure_factor_coef Fsqd
_refine_ls_weighting_details 'calc w=1/[\s^2^(Fo^2^)+(0.0372P)^2^+0.0000P] where P=(Fo^2^+2Fc^2^)/3'
_refine_ls_weighting_scheme calc
_refine_ls_wR_factor_gt 0.1305
_refine_ls_wR_factor_ref 0.1496
_reflns_number_gt 7574
_reflns_number_total 14370
_reflns_threshold_expression >2sigma(I)
_cod_data_source_file d3ce00746d25.cif
_cod_data_source_block 201210c
_cod_depositor_comments
;
The following automatic conversions were performed:

data item '_symmetry_cell_setting' value 'Monoclinic' was changed to
'monoclinic' in accordance with the
/home/data/users/saulius/crontab/automatic-downloads/rss-feeds/RSC/lib/dictionaries/cif_core.dic
dictionary named 'cif_core.dic' version 2.4.2 last updated on
2011-04-26.

Automatic conversion script
Id: cif_fix_values 8170 2020-07-09 18:12:32Z antanas 

 Adding full bibliography for 7247364--7247369.cif.
;
_cod_original_cell_volume 8164.8(13)
_cod_original_sg_symbol_H-M P2(1)/c
_cod_database_code 7247369

loop_
_symmetry_equiv_pos_as_xyz
'x, y, z'
'-x, y+1/2, -z+1/2'
'-x, -y, -z'
'x, -y-1/2, z-1/2'

loop_
_atom_site_label
_atom_site_type_symbol
_atom_site_fract_x
_atom_site_fract_y
_atom_site_fract_z
_atom_site_U_iso_or_equiv
_atom_site_adp_type
_atom_site_occupancy
_atom_site_symmetry_multiplicity
_atom_site_calc_flag
_atom_site_refinement_flags
_atom_site_disorder_assembly
_atom_site_disorder_group
Lu1 Lu 0.75792(4) 0.53614(6) 0.75745(5) 0.0381(3) Uani 1 1 d . . .
W1 W 0.56591(4) 0.81315(6) 0.59689(5) 0.0430(3) Uani 1 1 d . . .
W2 W 0.49870(4) 0.77684(6) 0.44017(5) 0.0449(3) Uani 1 1 d . . .
W3 W 0.41448(5) 0.82405(6) 0.52295(5) 0.0477(3) Uani 1 1 d . . .
W4 W 0.41500(4) 1.04743(6) 0.58144(5) 0.0464(3) Uani 1 1 d . . .
W5 W 0.56591(4) 1.03572(6) 0.65665(4) 0.0420(3) Uani 1 1 d . . .
W6 W 0.65115(4) 0.99071(6) 0.57505(5) 0.0445(3) Uani 1 1 d . . .
W7 W 0.96426(4) 0.79566(6) 0.05637(5) 0.0419(3) Uani 1 1 d . . .
W8 W 1.02855(5) 0.98267(7) 0.15411(5) 0.0471(3) Uani 1 1 d . . .
W9 W 1.11056(5) 0.85140(7) 0.09372(5) 0.0516(3) Uani 1 1 d . . .
W10 W 1.07985(5) 0.86571(6) -0.06105(5) 0.0523(3) Uani 1 1 d . . .
W11 W 0.93333(4) 0.81489(6) -0.09829(5) 0.0415(3) Uani 1 1 d . . .
W12 W 0.85442(4) 0.94642(7) -0.03424(5) 0.0468(3) Uani 1 1 d . . .
N1 N 0.6001(13) 0.492(2) 0.5631(15) 0.112(11) Uani 1 1 d . . .
O1 O 0.7973(7) 0.5380(10) 0.8562(8) 0.061(3) Uani 1 1 d U . .
O2 O 0.8672(7) 0.5452(11) 0.9649(8) 0.072(4) Uani 1 1 d DU . .
O3 O 0.7674(7) 0.5207(9) 0.9444(8) 0.069(3) Uani 1 1 d DU . .
O4 O 0.7196(8) 0.6598(10) 0.7826(8) 0.067(3) Uani 1 1 d U . .
O5 O 0.6435(8) 0.7496(12) 0.7897(9) 0.090(4) Uani 1 1 d DU . .
O6 O 0.7401(8) 0.8266(11) 0.8116(8) 0.079(4) Uani 1 1 d DU . .
O7 O 0.7756(7) 0.6372(10) 0.7008(7) 0.056(3) Uani 1 1 d U . .
O8 O 0.7601(7) 0.6532(11) 0.5926(8) 0.072(3) Uani 1 1 d DU . .
O9 O 0.8155(8) 0.7714(11) 0.6686(8) 0.075(3) Uani 1 1 d DU . .
O10 O 0.8501(7) 0.5129(10) 0.7802(7) 0.057(3) Uani 1 1 d U . .
O11 O 0.9221(7) 0.4319(10) 0.7462(7) 0.061(3) Uani 1 1 d DU . .
O12 O 0.9527(7) 0.5334(11) 0.8353(8) 0.065(3) Uani 1 1 d DU . .
O13 O 0.7522(7) 0.4310(11) 0.6889(7) 0.062(3) Uani 1 1 d U . .
O14 O 0.7172(8) 0.3461(12) 0.5879(8) 0.077(4) Uani 1 1 d DU . .
O15 O 0.7871(8) 0.2780(12) 0.6868(8) 0.087(4) Uani 1 1 d DU . .
O16 O 0.7133(8) 0.4221(11) 0.7826(8) 0.072(3) Uani 1 1 d U . .
O17 O 0.6813(9) 0.3015(13) 0.8297(9) 0.094(4) Uani 1 1 d DU . .
O18 O 0.6112(9) 0.3770(13) 0.7372(9) 0.090(4) Uani 1 1 d DU . .
O19 O 0.6673(7) 0.5594(11) 0.6847(8) 0.070(4) Uani 1 1 d U . .
H19E H 0.6520 0.5286 0.6522 0.085 Uiso 1 1 d R . .
H19F H 0.6511 0.6120 0.6791 0.085 Uiso 1 1 d R . .
O20 O 0.4977(13) 0.8960(19) 0.5118(14) 0.049(4) Uani 0.50 1 d PU . .
O21 O 0.4968(13) 1.0525(19) 0.5507(14) 0.051(4) Uani 0.50 1 d PU . .
O22 O 0.5589(13) 1.0196(19) 0.4965(14) 0.049(4) Uani 0.50 1 d PU . .
O23 O 0.4500(12) 1.0217(19) 0.4435(13) 0.045(4) Uani 0.50 1 d PU . .
O24 O 0.5484(7) 0.7603(11) 0.5218(8) 0.069(3) Uani 1 1 d U . .
O25 O 0.4875(7) 0.7981(11) 0.5802(8) 0.066(3) Uani 1 1 d U . .
O26 O 0.5663(7) 0.9084(10) 0.6497(7) 0.059(3) Uani 1 1 d U . .
O27 O 0.6290(7) 0.8732(10) 0.5914(7) 0.060(3) Uani 1 1 d U . .
O28 O 0.5974(8) 0.7269(10) 0.6415(7) 0.064(4) Uani 1 1 d U . .
O29 O 0.4385(7) 0.7700(11) 0.4669(7) 0.066(3) Uani 1 1 d U . .
O30 O 0.5610(7) 0.8331(10) 0.4281(8) 0.062(3) Uani 1 1 d U . .
O31 O 0.4974(7) 0.6737(10) 0.4104(7) 0.060(4) Uani 1 1 d U . .
O32 O 0.4097(7) 0.9199(11) 0.5732(7) 0.069(3) Uani 1 1 d U . .
O33 O 0.3745(7) 0.7400(10) 0.5350(8) 0.064(5) Uani 1 1 d U . .
O34 O 0.4888(7) 1.0288(10) 0.6420(8) 0.061(3) Uani 1 1 d U . .
O35 O 0.3621(8) 1.0529(10) 0.5010(8) 0.074(4) Uani 1 1 d U . .
O36 O 0.3780(7) 1.0695(11) 0.6219(7) 0.063(4) Uani 1 1 d U . .
O37 O 0.6306(6) 1.0375(9) 0.6333(7) 0.052(3) Uani 1 1 d U . .
O38 O 0.5510(7) 1.1568(10) 0.6262(8) 0.062(3) Uani 1 1 d U . .
O39 O 0.5961(7) 1.0544(11) 0.7299(7) 0.063(4) Uani 1 1 d U . .
O40 O 0.6384(7) 1.1076(10) 0.5387(7) 0.063(4) Uani 1 1 d U . .
O41 O 0.7218(6) 0.9845(11) 0.6092(8) 0.068(4) Uani 1 1 d U . .
O42 O 1.0127(13) 0.9369(19) 0.0493(14) 0.048(3) Uani 0.50 1 d PU . .
O43 O 0.9929(12) 0.9487(17) -0.0582(13) 0.042(4) Uani 0.50 1 d PU . .
O44 O 0.9382(13) 1.0415(19) -0.0138(14) 0.052(4) Uani 0.50 1 d PU . .
O45 O 1.0385(11) 1.0774(17) 0.0065(13) 0.038(5) Uani 0.50 1 d PU . .
O46 O 0.9823(7) 0.8766(10) 0.1202(7) 0.062(3) Uani 1 1 d U . .
O47 O 1.0418(7) 0.7814(10) 0.0773(8) 0.062(3) Uani 1 1 d U . .
O48 O 0.9515(7) 0.7631(10) -0.0210(7) 0.061(3) Uani 1 1 d U . .
O49 O 0.8925(6) 0.8570(10) 0.0232(7) 0.056(3) Uani 1 1 d U . .
O50 O 0.9498(8) 0.6975(9) 0.0852(8) 0.068(4) Uani 1 1 d U . .
O51 O 1.0927(7) 0.9171(11) 0.1489(8) 0.072(4) Uani 1 1 d U . .
O52 O 0.9606(7) 1.0535(10) 0.1215(8) 0.063(3) Uani 1 1 d U . .
O53 O 1.0406(7) 0.9743(12) 0.2256(7) 0.066(5) Uani 1 1 d U . .
O54 O 1.1019(7) 0.8174(10) 0.0150(8) 0.069(3) Uani 1 1 d U . .
O55 O 1.1607(7) 0.7804(10) 0.1384(8) 0.070(5) Uani 1 1 d U . .
O56 O 1.0096(7) 0.7987(10) -0.0849(8) 0.065(3) Uani 1 1 d U . .
O57 O 1.1161(7) 0.8005(11) -0.0918(7) 0.064(5) Uani 1 1 d U . .
O58 O 0.8683(7) 0.8718(10) -0.0914(7) 0.059(3) Uani 1 1 d U . .
O59 O 0.9325(7) 0.9054(10) -0.1501(7) 0.059(3) Uani 1 1 d U . .
O60 O 0.9012(7) 0.7289(9) -0.1443(7) 0.060(4) Uani 1 1 d U . .
O61 O 0.8480(7) 1.0452(10) -0.0869(8) 0.066(3) Uani 1 1 d U . .
O62 O 0.8691(7) 1.0324(10) 0.0257(8) 0.064(3) Uani 1 1 d U . .
O63 O 0.7849(6) 0.9263(10) -0.0512(7) 0.058(4) Uani 1 1 d U . .
P1 P 0.8066(3) 0.5667(4) 0.9178(3) 0.0551(17) Uani 1 1 d U . .
P2 P 0.7099(3) 0.7353(5) 0.8156(3) 0.0586(17) Uani 1 1 d U . .
P3 P 0.8006(3) 0.6657(5) 0.6571(4) 0.0594(17) Uani 1 1 d U . .
P4 P 0.9063(3) 0.5177(5) 0.7734(3) 0.0541(16) Uani 1 1 d U . .
P5 P 0.7347(3) 0.3415(5) 0.6569(3) 0.0617(18) Uani 1 1 d U . .
P6 P 0.6732(4) 0.3445(6) 0.7687(4) 0.086(2) Uani 1 1 d U . .
P7 P 0.5000 1.0000 0.5000 0.0308(16) Uani 1 2 d SU . .
P8 P 1.0000 1.0000 0.0000 0.0314(16) Uani 1 2 d SU . .
C1 C 0.7964(11) 0.6853(15) 0.9251(12) 0.067(4) Uani 1 1 d U . .
H1A H 0.8085 0.7008 0.9672 0.080 Uiso 1 1 calc R . .
H1B H 0.8199 0.7205 0.9092 0.080 Uiso 1 1 calc R . .
C2 C 0.7284(11) 0.7130(17) 0.8886(11) 0.067(4) Uani 1 1 d U . .
H2A H 0.7201 0.7671 0.9074 0.080 Uiso 1 1 calc R . .
H2B H 0.7048 0.6627 0.8924 0.080 Uiso 1 1 calc R . .
C3 C 0.9147(10) 0.5305(13) 0.9480(12) 0.069(4) Uani 1 1 d DU . .
H3A H 0.9500 0.5535 0.9790 0.083 Uiso 1 1 calc R . .
H3B H 0.9083 0.5629 0.9109 0.083 Uiso 1 1 calc R . .
C4 C 0.9191(11) 0.4266(12) 0.9397(12) 0.069(6) Uani 1 1 d DU . .
H4A H 0.9238 0.3951 0.9762 0.103 Uiso 1 1 calc R . .
H4B H 0.9517 0.4140 0.9301 0.103 Uiso 1 1 calc R . .
H4C H 0.8847 0.4052 0.9077 0.103 Uiso 1 1 calc R . .
C5 C 0.7576(9) 0.4228(9) 0.9404(10) 0.079(5) Uani 1 1 d GDU . .
H5A H 0.7784 0.3944 0.9189 0.095 Uiso 1 1 calc R . .
H5B H 0.7169 0.4103 0.9186 0.095 Uiso 1 1 calc R . .
C6 C 0.7780(10) 0.3828(12) 1.0032(11) 0.111(9) Uani 1 1 d GDU . .
H6A H 0.8191 0.3870 1.0224 0.166 Uiso 1 1 calc R . .
H6B H 0.7665 0.3192 1.0009 0.166 Uiso 1 1 calc R . .
H6C H 0.7611 0.4169 1.0260 0.166 Uiso 1 1 calc R . .
C7 C 0.6186(11) 0.8270(13) 0.8065(11) 0.102(5) Uani 1 1 d GDU . .
H7A H 0.6161 0.8813 0.7821 0.122 Uiso 1 1 calc R . .
H7B H 0.6376 0.8421 0.8488 0.122 Uiso 1 1 calc R . .
C8 C 0.5602(10) 0.7794(17) 0.7907(13) 0.145(9) Uani 1 1 d GDU . .
H8A H 0.5339 0.7994 0.7517 0.218 Uiso 1 1 calc R . .
H8B H 0.5452 0.7955 0.8200 0.218 Uiso 1 1 calc R . .
H8C H 0.5651 0.7136 0.7905 0.218 Uiso 1 1 calc R . .
C9 C 0.7455(12) 0.8538(16) 0.7573(10) 0.077(5) Uani 1 1 d DU . .
H9A H 0.7083 0.8558 0.7239 0.093 Uiso 1 1 calc R . .
H9B H 0.7705 0.8117 0.7477 0.093 Uiso 1 1 calc R . .
C10 C 0.7721(14) 0.9499(18) 0.7719(14) 0.122(10) Uani 1 1 d DU . .
H10A H 0.7468 0.9900 0.7815 0.183 Uiso 1 1 calc R . .
H10B H 0.7777 0.9739 0.7378 0.183 Uiso 1 1 calc R . .
H10C H 0.8085 0.9462 0.8056 0.183 Uiso 1 1 calc R . .
C11 C 0.8600(10) 0.6041(17) 0.6615(12) 0.062(4) Uani 1 1 d U . .
H11A H 0.8492 0.5404 0.6503 0.074 Uiso 1 1 calc R . .
H11B H 0.8747 0.6296 0.6334 0.074 Uiso 1 1 calc R . .
C12 C 0.9080(11) 0.6073(16) 0.7260(11) 0.061(4) Uani 1 1 d U . .
H12A H 0.9052 0.6657 0.7443 0.073 Uiso 1 1 calc R . .
H12B H 0.9451 0.6062 0.7230 0.073 Uiso 1 1 calc R . .
C13 C 0.7032(8) 0.6902(18) 0.5710(10) 0.073(4) Uani 1 1 d DU . .
H13A H 0.7038 0.7513 0.5877 0.088 Uiso 1 1 calc R . .
H13B H 0.6787 0.6507 0.5830 0.088 Uiso 1 1 calc R . .
C14 C 0.6800(11) 0.696(2) 0.5029(10) 0.093(8) Uani 1 1 d DU . .
H14A H 0.7111 0.7083 0.4908 0.140 Uiso 1 1 calc R . .
H14B H 0.6521 0.7445 0.4889 0.140 Uiso 1 1 calc R . .
H14C H 0.6623 0.6381 0.4859 0.140 Uiso 1 1 calc R . .
C15 C 0.8284(12) 0.8136(16) 0.6217(11) 0.086(5) Uani 1 1 d DU . .
H15A H 0.7930 0.8276 0.5876 0.103 Uiso 1 1 calc R . .
H15B H 0.8506 0.7712 0.6085 0.103 Uiso 1 1 calc R . .
C16 C 0.8622(12) 0.9014(18) 0.6448(15) 0.115(9) Uani 1 1 d DU . .
H16A H 0.8379 0.9538 0.6281 0.173 Uiso 1 1 calc R . .
H16B H 0.8943 0.9030 0.6332 0.173 Uiso 1 1 calc R . .
H16C H 0.8761 0.9031 0.6878 0.173 Uiso 1 1 calc R . .
C17 C 0.9236(11) 0.3410(12) 0.7704(12) 0.075(5) Uani 1 1 d DU . .
H17A H 0.8855 0.3139 0.7553 0.090 Uiso 1 1 calc R . .
H17B H 0.9389 0.3427 0.8139 0.090 Uiso 1 1 calc R . .
C18 C 0.9632(11) 0.2869(17) 0.7488(13) 0.091(8) Uani 1 1 d DU . .
H18A H 0.9486 0.2893 0.7058 0.137 Uiso 1 1 calc R . .
H18B H 0.9651 0.2237 0.7615 0.137 Uiso 1 1 calc R . .
H18C H 1.0011 0.3136 0.7655 0.137 Uiso 1 1 calc R . .
C19 C 1.0110(7) 0.5238(19) 0.8423(13) 0.085(5) Uani 1 1 d DU . .
H19A H 1.0145 0.5423 0.8056 0.102 Uiso 1 1 calc R . .
H19B H 1.0225 0.4595 0.8499 0.102 Uiso 1 1 calc R . .
C20 C 1.0505(11) 0.5828(19) 0.8939(13) 0.103(9) Uani 1 1 d DU . .
H20A H 1.0701 0.6267 0.8791 0.155 Uiso 1 1 calc R . .
H20B H 1.0782 0.5439 0.9234 0.155 Uiso 1 1 calc R . .
H20C H 1.0282 0.6150 0.9118 0.155 Uiso 1 1 calc R . .
C21 C 0.6698(12) 0.2946(19) 0.6584(12) 0.077(4) Uani 1 1 d U . .
H21A H 0.6400 0.3415 0.6457 0.093 Uiso 1 1 calc R . .
H21B H 0.6568 0.2432 0.6305 0.093 Uiso 1 1 calc R . .
C22 C 0.6799(13) 0.2607(19) 0.7229(12) 0.084(4) Uani 1 1 d U . .
H22A H 0.7182 0.2345 0.7413 0.101 Uiso 1 1 calc R . .
H22B H 0.6526 0.2118 0.7196 0.101 Uiso 1 1 calc R . .
C23 C 0.7503(11) 0.4011(18) 0.5644(11) 0.083(5) Uani 1 1 d DU . .
H23A H 0.7869 0.3711 0.5727 0.100 Uiso 1 1 calc R . .
H23B H 0.7580 0.4608 0.5842 0.100 Uiso 1 1 calc R . .
C24 C 0.7190(14) 0.415(2) 0.4971(12) 0.135(11) Uani 1 1 d DU . .
H24A H 0.7197 0.3589 0.4766 0.202 Uiso 1 1 calc R . .
H24B H 0.7376 0.4634 0.4842 0.202 Uiso 1 1 calc R . .
H24C H 0.6798 0.4325 0.4879 0.202 Uiso 1 1 calc R . .
C25 C 0.7819(12) 0.1909(14) 0.6566(12) 0.093(5) Uani 1 1 d DU . .
H25A H 0.7797 0.2008 0.6162 0.111 Uiso 1 1 calc R . .
H25B H 0.7472 0.1592 0.6539 0.111 Uiso 1 1 calc R . .
C26 C 0.8345(12) 0.1330(18) 0.6923(14) 0.116(9) Uani 1 1 d DU . .
H26A H 0.8410 0.1346 0.7340 0.174 Uiso 1 1 calc R . .
H26B H 0.8675 0.1576 0.6873 0.174 Uiso 1 1 calc R . .
H26C H 0.8282 0.0703 0.6782 0.174 Uiso 1 1 calc R . .
C27 C 0.6518(12) 0.2206(15) 0.8362(14) 0.104(5) Uani 1 1 d DU . .
H27A H 0.6220 0.2042 0.7977 0.124 Uiso 1 1 calc R . .
H27B H 0.6334 0.2337 0.8636 0.124 Uiso 1 1 calc R . .
C28 C 0.6933(14) 0.139(2) 0.8603(16) 0.136(10) Uani 1 1 d DU . .
H28A H 0.7040 0.1161 0.8292 0.205 Uiso 1 1 calc R . .
H28B H 0.6748 0.0909 0.8732 0.205 Uiso 1 1 calc R . .
H28C H 0.7271 0.1594 0.8937 0.205 Uiso 1 1 calc R . .
C29 C 0.5849(12) 0.4414(18) 0.7628(13) 0.101(5) Uani 1 1 d DU . .
H29A H 0.6133 0.4848 0.7883 0.121 Uiso 1 1 calc R . .
H29B H 0.5681 0.4092 0.7869 0.121 Uiso 1 1 calc R . .
C30 C 0.5382(15) 0.493(2) 0.7111(15) 0.143(11) Uani 1 1 d DU . .
H30A H 0.5097 0.4492 0.6870 0.214 Uiso 1 1 calc R . .
H30B H 0.5552 0.5227 0.6870 0.214 Uiso 1 1 calc R . .
H30C H 0.5204 0.5379 0.7271 0.214 Uiso 1 1 calc R . .
C31 C 0.5783(13) 0.475(2) 0.517(2) 0.102(15) Uani 1 1 d . . .
C32 C 0.5460(15) 0.449(2) 0.4559(16) 0.129(15) Uani 1 1 d . . .
H32A H 0.5693 0.4103 0.4424 0.194 Uiso 1 1 calc R . .
H32B H 0.5351 0.5036 0.4315 0.194 Uiso 1 1 calc R . .
H32C H 0.5121 0.4157 0.4527 0.194 Uiso 1 1 calc R . .

loop_
_atom_site_aniso_label
_atom_site_aniso_U_11
_atom_site_aniso_U_22
_atom_site_aniso_U_33
_atom_site_aniso_U_23
_atom_site_aniso_U_13
_atom_site_aniso_U_12
Lu1 0.0410(6) 0.0331(5) 0.0415(7) -0.0064(5) 0.0179(5) -0.0024(5)
W1 0.0477(6) 0.0357(5) 0.0417(7) 0.0073(5) 0.0138(5) 0.0093(5)
W2 0.0491(6) 0.0294(5) 0.0536(7) -0.0098(5) 0.0177(6) 0.0009(5)
W3 0.0540(6) 0.0409(6) 0.0508(7) -0.0014(5) 0.0236(6) -0.0132(5)
W4 0.0531(6) 0.0435(6) 0.0517(7) 0.0012(5) 0.0306(6) 0.0082(5)
W5 0.0475(6) 0.0389(6) 0.0333(6) -0.0033(5) 0.0096(5) 0.0005(5)
W6 0.0328(5) 0.0412(6) 0.0513(7) -0.0013(5) 0.0080(5) 0.0025(5)
W7 0.0530(6) 0.0292(5) 0.0482(7) 0.0044(5) 0.0251(6) -0.0066(5)
W8 0.0615(7) 0.0501(6) 0.0370(6) 0.0017(5) 0.0274(6) -0.0037(6)
W9 0.0596(7) 0.0330(6) 0.0535(7) 0.0038(5) 0.0133(6) 0.0056(5)
W10 0.0668(7) 0.0371(6) 0.0731(9) -0.0166(6) 0.0491(7) -0.0042(5)
W11 0.0439(6) 0.0305(5) 0.0564(7) -0.0150(5) 0.0266(6) -0.0076(5)
W12 0.0465(6) 0.0468(6) 0.0553(7) -0.0144(5) 0.0289(6) -0.0162(5)
N1 0.08(2) 0.11(2) 0.11(3) 0.02(2) 0.01(2) -0.042(19)
O1 0.070(5) 0.056(5) 0.062(6) -0.007(5) 0.032(5) -0.001(5)
O2 0.073(7) 0.072(7) 0.068(7) -0.003(6) 0.026(6) 0.002(6)
O3 0.080(7) 0.060(6) 0.071(7) -0.002(6) 0.035(6) -0.009(6)
O4 0.080(5) 0.057(5) 0.068(6) -0.010(5) 0.033(5) 0.003(5)
O5 0.096(7) 0.085(7) 0.082(7) -0.013(7) 0.027(7) 0.015(7)
O6 0.101(7) 0.065(7) 0.070(7) -0.006(6) 0.033(6) -0.006(6)
O7 0.064(5) 0.059(5) 0.066(5) 0.003(5) 0.046(5) 0.004(5)
O8 0.068(6) 0.076(7) 0.076(7) 0.006(6) 0.033(6) 0.022(6)
O9 0.081(6) 0.072(6) 0.080(7) 0.004(6) 0.041(6) 0.006(6)
O10 0.060(5) 0.056(5) 0.065(5) -0.007(5) 0.036(5) -0.005(5)
O11 0.063(6) 0.054(6) 0.070(7) -0.004(6) 0.030(6) 0.006(6)
O12 0.054(6) 0.077(6) 0.072(7) -0.014(6) 0.033(6) 0.000(6)
O13 0.064(5) 0.063(5) 0.064(5) -0.018(5) 0.033(5) -0.013(5)
O14 0.079(7) 0.083(7) 0.065(7) -0.013(7) 0.026(6) -0.009(7)
O15 0.088(7) 0.072(7) 0.078(7) -0.025(6) 0.007(6) -0.005(6)
O16 0.079(5) 0.077(5) 0.066(5) -0.008(5) 0.035(5) -0.026(5)
O17 0.106(7) 0.095(7) 0.073(7) 0.002(7) 0.028(6) -0.042(7)
O18 0.098(7) 0.106(7) 0.065(7) -0.025(6) 0.031(6) -0.020(7)
O19 0.073(8) 0.073(8) 0.065(9) -0.016(8) 0.027(7) 0.004(8)
O20 0.050(6) 0.053(6) 0.050(6) -0.002(6) 0.024(6) 0.009(6)
O21 0.057(6) 0.045(6) 0.050(6) 0.001(6) 0.020(6) 0.004(6)
O22 0.052(7) 0.049(7) 0.047(7) -0.001(7) 0.019(6) 0.007(7)
O23 0.044(8) 0.046(8) 0.047(8) 0.008(7) 0.020(7) 0.000(7)
O24 0.063(6) 0.081(6) 0.057(6) -0.003(6) 0.018(5) -0.001(6)
O25 0.051(6) 0.077(6) 0.063(6) -0.007(6) 0.014(5) 0.003(5)
O26 0.058(5) 0.060(5) 0.060(6) 0.001(5) 0.025(5) 0.000(5)
O27 0.060(5) 0.056(6) 0.067(6) -0.004(5) 0.027(5) 0.014(5)
O28 0.101(9) 0.042(8) 0.063(9) 0.002(7) 0.045(8) 0.018(8)
O29 0.055(6) 0.084(7) 0.054(6) -0.006(6) 0.016(6) 0.002(6)
O30 0.046(6) 0.061(6) 0.070(7) 0.009(6) 0.013(6) 0.007(6)
O31 0.066(7) 0.042(7) 0.062(8) -0.013(6) 0.014(6) -0.004(6)
O32 0.071(6) 0.062(6) 0.052(6) 0.003(6) 0.003(6) -0.001(6)
O33 0.065(10) 0.046(9) 0.090(12) 0.014(9) 0.040(9) -0.029(8)
O34 0.051(6) 0.053(6) 0.069(6) 0.016(5) 0.014(5) 0.002(5)
O35 0.085(7) 0.053(7) 0.059(7) 0.008(7) 0.003(7) -0.004(7)
O36 0.076(10) 0.082(11) 0.050(10) 0.008(9) 0.045(9) 0.021(9)
O37 0.060(6) 0.044(6) 0.054(6) 0.000(5) 0.026(5) -0.003(5)
O38 0.054(6) 0.049(6) 0.070(7) 0.016(6) 0.013(6) -0.010(6)
O39 0.071(10) 0.074(10) 0.039(9) -0.009(8) 0.016(8) -0.016(9)
O40 0.081(7) 0.044(6) 0.055(7) -0.006(6) 0.016(6) 0.006(6)
O41 0.038(8) 0.071(9) 0.096(11) -0.006(9) 0.027(8) -0.013(8)
O42 0.048(6) 0.044(6) 0.060(6) -0.003(6) 0.030(5) -0.001(5)
O43 0.047(6) 0.040(6) 0.056(7) -0.008(6) 0.039(6) -0.004(6)
O44 0.053(6) 0.045(6) 0.062(7) -0.005(6) 0.029(6) -0.006(6)
O45 0.037(8) 0.030(9) 0.060(9) 0.007(8) 0.031(8) -0.013(8)
O46 0.052(6) 0.054(6) 0.070(6) -0.016(6) 0.013(5) 0.014(5)
O47 0.053(6) 0.058(6) 0.072(6) -0.008(6) 0.020(5) 0.005(5)
O48 0.054(5) 0.063(6) 0.070(6) -0.006(5) 0.030(5) 0.011(5)
O49 0.051(5) 0.062(6) 0.057(6) -0.009(5) 0.026(5) 0.008(5)
O50 0.102(11) 0.034(8) 0.078(11) 0.021(8) 0.048(10) 0.012(9)
O51 0.059(6) 0.070(7) 0.073(7) -0.017(6) 0.013(6) 0.001(6)
O52 0.055(6) 0.054(6) 0.077(7) 0.005(6) 0.025(6) -0.004(6)
O53 0.058(10) 0.104(12) 0.035(9) 0.002(9) 0.018(8) -0.020(9)
O54 0.074(6) 0.057(6) 0.074(7) -0.001(6) 0.028(6) -0.015(6)
O55 0.061(10) 0.042(9) 0.085(12) -0.007(9) 0.007(9) 0.007(9)
O56 0.051(6) 0.062(6) 0.078(6) 0.006(6) 0.020(5) -0.003(6)
O57 0.063(8) 0.077(8) 0.064(8) -0.022(6) 0.038(7) 0.003(6)
O58 0.053(6) 0.061(6) 0.065(6) -0.004(5) 0.023(5) 0.006(5)
O59 0.056(6) 0.052(6) 0.073(7) 0.001(6) 0.029(6) 0.007(6)
O60 0.082(10) 0.036(8) 0.055(10) -0.010(8) 0.019(9) -0.006(8)
O61 0.078(6) 0.050(6) 0.066(7) -0.003(6) 0.024(6) -0.016(6)
O62 0.072(6) 0.049(6) 0.065(6) -0.007(6) 0.021(6) -0.011(6)
O63 0.035(8) 0.058(9) 0.077(11) -0.010(8) 0.018(8) -0.008(8)
P1 0.061(4) 0.047(4) 0.059(4) -0.010(3) 0.027(3) -0.002(3)
P2 0.071(4) 0.045(4) 0.065(4) -0.010(3) 0.033(4) 0.001(3)
P3 0.065(4) 0.056(4) 0.072(4) 0.003(3) 0.043(3) 0.006(3)
P4 0.053(4) 0.058(4) 0.058(4) -0.008(3) 0.029(3) 0.005(3)
P5 0.070(4) 0.060(4) 0.058(4) -0.016(3) 0.029(4) -0.006(4)
P6 0.096(5) 0.098(5) 0.063(5) -0.017(4) 0.031(4) -0.042(4)
P7 0.036(3) 0.027(3) 0.034(4) -0.005(3) 0.020(3) 0.000(3)
P8 0.032(3) 0.027(3) 0.047(4) -0.006(3) 0.028(3) -0.001(3)
C1 0.076(7) 0.057(6) 0.068(7) -0.009(6) 0.028(6) -0.002(6)
C2 0.080(7) 0.061(7) 0.064(7) -0.014(6) 0.035(6) 0.002(6)
C3 0.069(7) 0.064(7) 0.070(7) -0.006(7) 0.022(7) -0.008(7)
C4 0.066(12) 0.046(11) 0.080(13) 0.000(11) 0.014(11) 0.007(11)
C5 0.088(8) 0.071(8) 0.073(8) 0.000(7) 0.026(7) -0.014(7)
C6 0.123(16) 0.084(15) 0.102(16) 0.021(14) 0.021(15) -0.018(15)
C7 0.103(8) 0.085(8) 0.091(8) -0.009(8) 0.012(8) 0.006(8)
C8 0.146(9) 0.145(9) 0.145(9) 0.0001(10) 0.058(4) 0.0000(10)
C9 0.092(8) 0.070(8) 0.072(8) -0.006(7) 0.035(7) 0.003(7)
C10 0.123(18) 0.110(18) 0.104(18) 0.030(16) 0.016(16) -0.038(16)
C11 0.060(6) 0.062(6) 0.072(7) -0.001(6) 0.037(6) 0.008(6)
C12 0.061(6) 0.063(6) 0.069(7) -0.006(6) 0.037(6) 0.003(6)
C13 0.068(7) 0.077(7) 0.078(7) 0.002(7) 0.033(7) 0.016(7)
C14 0.064(13) 0.119(16) 0.084(15) 0.015(14) 0.015(13) 0.036(13)
C15 0.082(8) 0.084(8) 0.089(8) -0.001(8) 0.030(7) 0.014(7)
C16 0.087(15) 0.106(16) 0.137(17) -0.004(15) 0.029(14) 0.023(15)
C17 0.075(7) 0.070(8) 0.076(8) -0.011(7) 0.025(7) 0.005(7)
C18 0.090(15) 0.072(14) 0.091(16) -0.024(13) 0.013(14) 0.011(13)
C19 0.070(8) 0.088(8) 0.086(8) -0.009(8) 0.020(7) 0.000(8)
C20 0.083(16) 0.084(16) 0.125(18) -0.035(15) 0.023(15) 0.021(14)
C21 0.082(7) 0.081(7) 0.065(7) -0.018(6) 0.026(6) -0.017(6)
C22 0.092(6) 0.084(7) 0.069(7) -0.013(6) 0.025(6) -0.024(6)
C23 0.078(8) 0.085(8) 0.075(8) -0.011(8) 0.018(7) -0.011(8)
C24 0.11(2) 0.16(2) 0.11(2) 0.036(19) 0.021(18) -0.041(19)
C25 0.095(8) 0.083(8) 0.078(8) -0.017(7) 0.011(7) -0.010(7)
C26 0.118(16) 0.071(14) 0.117(17) -0.031(14) 0.002(15) 0.026(14)
C27 0.110(8) 0.103(8) 0.079(8) -0.011(8) 0.017(8) -0.027(8)
C28 0.121(16) 0.124(17) 0.120(17) 0.019(16) 0.002(16) -0.030(16)
C29 0.100(9) 0.109(9) 0.080(9) -0.017(8) 0.020(8) -0.022(8)
C30 0.140(19) 0.148(19) 0.106(19) 0.017(17) 0.013(17) -0.010(18)
C31 0.05(2) 0.07(2) 0.13(4) -0.03(3) -0.03(2) -0.020(17)
C32 0.11(3) 0.06(2) 0.13(4) -0.02(2) -0.03(3) -0.01(2)

loop_
_atom_type_symbol
_atom_type_description
_atom_type_scat_dispersion_real
_atom_type_scat_dispersion_imag
_atom_type_scat_source
C C 0.0033 0.0016 'International Tables Vol C Tables 4.2.6.8 and 6.1.1.4'
H H 0.0000 0.0000 'International Tables Vol C Tables 4.2.6.8 and 6.1.1.4'
O O 0.0106 0.0060 'International Tables Vol C Tables 4.2.6.8 and 6.1.1.4'
N N 0.0061 0.0033 'International Tables Vol C Tables 4.2.6.8 and 6.1.1.4'
P P 0.1023 0.0942 'International Tables Vol C Tables 4.2.6.8 and 6.1.1.4'
Lu Lu -0.4720 5.8584 'International Tables Vol C Tables 4.2.6.8 and 6.1.1.4'
W W -0.8490 6.8722 'International Tables Vol C Tables 4.2.6.8 and 6.1.1.4'

loop_
_geom_angle_atom_site_label_1
_geom_angle_atom_site_label_2
_geom_angle_atom_site_label_3
_geom_angle
_geom_angle_site_symmetry_1
_geom_angle_site_symmetry_3
_geom_angle_publ_flag
O7 Lu1 O1 124.3(6) . . ?
O7 Lu1 O10 78.2(6) . . ?
O1 Lu1 O10 75.7(6) . . ?
O7 Lu1 O16 158.5(7) . . ?
O1 Lu1 O16 76.6(6) . . ?
O10 Lu1 O16 115.0(6) . . ?
O7 Lu1 O13 87.4(5) . . ?
O1 Lu1 O13 133.8(6) . . ?
O10 Lu1 O13 80.2(6) . . ?
O16 Lu1 O13 79.0(6) . . ?
O7 Lu1 O4 81.7(5) . . ?
O1 Lu1 O4 75.5(6) . . ?
O10 Lu1 O4 125.9(6) . . ?
O16 Lu1 O4 101.3(6) . . ?
O13 Lu1 O4 148.1(7) . . ?
O7 Lu1 O19 79.0(6) . . ?
O1 Lu1 O19 135.8(5) . . ?
O10 Lu1 O19 148.4(6) . . ?
O16 Lu1 O19 81.8(6) . . ?
O13 Lu1 O19 77.1(6) . . ?
O4 Lu1 O19 71.5(6) . . ?
O28 W1 O24 101.5(7) . . ?
O28 W1 O27 101.3(8) . . ?
O24 W1 O27 89.9(7) . . ?
O28 W1 O25 104.5(8) . . ?
O24 W1 O25 85.6(7) . . ?
O27 W1 O25 154.2(7) . . ?
O28 W1 O26 103.8(7) . . ?
O24 W1 O26 154.7(7) . . ?
O27 W1 O26 86.3(6) . . ?
O25 W1 O26 87.1(7) . . ?
O28 W1 O20 159.6(9) . . ?
O24 W1 O20 63.7(8) . . ?
O27 W1 O20 92.8(8) . . ?
O25 W1 O20 62.5(8) . . ?
O26 W1 O20 91.6(8) . . ?
O31 W2 O38 101.4(8) . 3_676 ?
O31 W2 O24 103.5(8) . . ?
O38 W2 O24 155.1(7) 3_676 . ?
O31 W2 O29 103.1(7) . . ?
O38 W2 O29 87.9(7) 3_676 . ?
O24 W2 O29 85.7(7) . . ?
O31 W2 O30 101.1(7) . . ?
O38 W2 O30 87.9(7) 3_676 . ?
O24 W2 O30 88.2(7) . . ?
O29 W2 O30 155.9(7) . . ?
O31 W2 O20 160.0(9) . . ?
O38 W2 O20 93.2(9) 3_676 . ?
O24 W2 O20 62.5(9) . . ?
O29 W2 O20 63.5(8) . . ?
O30 W2 O20 93.0(8) . . ?
O31 W2 O21 158.6(9) . 3_676 ?
O38 W2 O21 63.7(9) 3_676 3_676 ?
O24 W2 O21 92.6(9) . 3_676 ?
O29 W2 O21 92.0(8) . 3_676 ?
O30 W2 O21 64.9(8) . 3_676 ?
O20 W2 O21 41.4(9) . 3_676 ?
O33 W3 O40 103.6(8) . 3_676 ?
O33 W3 O25 102.3(8) . . ?
O40 W3 O25 154.0(7) 3_676 . ?
O33 W3 O29 102.6(8) . . ?
O40 W3 O29 88.6(7) 3_676 . ?
O25 W3 O29 86.8(7) . . ?
O33 W3 O32 102.8(7) . . ?
O40 W3 O32 85.3(7) 3_676 . ?
O25 W3 O32 88.0(7) . . ?
O29 W3 O32 154.7(7) . . ?
O33 W3 O22 158.3(8) . 3_676 ?
O40 W3 O22 61.2(9) 3_676 3_676 ?
O25 W3 O22 93.5(9) . 3_676 ?
O29 W3 O22 92.9(8) . 3_676 ?
O32 W3 O22 62.6(8) . 3_676 ?
O33 W3 O20 158.0(9) . . ?
O40 W3 O20 93.5(9) 3_676 . ?
O25 W3 O20 61.7(9) . . ?
O29 W3 O20 63.6(8) . . ?
O32 W3 O20 92.2(8) . . ?
O22 W3 O20 43.7(9) 3_676 . ?
O36 W4 O32 103.0(7) . . ?
O36 W4 O30 100.7(7) . 3_676 ?
O32 W4 O30 156.3(7) . 3_676 ?
O36 W4 O34 100.8(8) . . ?
O32 W4 O34 87.0(7) . . ?
O30 W4 O34 87.6(7) 3_676 . ?
O36 W4 O35 105.9(8) . . ?
O32 W4 O35 86.5(7) . . ?
O30 W4 O35 88.0(7) 3_676 . ?
O34 W4 O35 153.3(7) . . ?
O36 W4 O22 160.0(9) . 3_676 ?
O32 W4 O22 63.4(8) . 3_676 ?
O30 W4 O22 93.9(8) 3_676 3_676 ?
O34 W4 O22 93.3(9) . 3_676 ?
O35 W4 O22 60.7(9) . 3_676 ?
O36 W4 O21 157.9(10) . . ?
O32 W4 O21 91.7(8) . . ?
O30 W4 O21 65.3(8) 3_676 . ?
O34 W4 O21 63.1(9) . . ?
O35 W4 O21 91.2(9) . . ?
O22 W4 O21 42.1(10) 3_676 . ?
O39 W5 O26 104.1(7) . . ?
O39 W5 O34 102.5(7) . . ?
O26 W5 O34 88.4(7) . . ?
O39 W5 O38 101.8(7) . . ?
O26 W5 O38 154.0(7) . . ?
O34 W5 O38 86.8(7) . . ?
O39 W5 O37 103.4(7) . . ?
O26 W5 O37 87.2(6) . . ?
O34 W5 O37 154.1(7) . . ?
O38 W5 O37 86.1(6) . . ?
O39 W5 O23 161.2(9) . 3_676 ?
O26 W5 O23 64.9(8) . 3_676 ?
O34 W5 O23 92.7(8) . 3_676 ?
O38 W5 O23 89.8(8) . 3_676 ?
O37 W5 O23 62.4(8) . 3_676 ?
O39 W5 O21 158.7(9) . . ?
O26 W5 O21 91.7(8) . . ?
O34 W5 O21 63.2(8) . . ?
O38 W5 O21 63.4(8) . . ?
O37 W5 O21 91.4(8) . . ?
O23 W5 O21 39.9(9) 3_676 . ?
O41 W6 O37 102.7(8) . . ?
O41 W6 O35 102.3(8) . 3_676 ?
O37 W6 O35 155.1(8) . 3_676 ?
O41 W6 O40 103.6(8) . . ?
O37 W6 O40 88.9(6) . . ?
O35 W6 O40 84.8(7) 3_676 . ?
O41 W6 O27 101.5(7) . . ?
O37 W6 O27 88.3(6) . . ?
O35 W6 O27 87.3(7) 3_676 . ?
O40 W6 O27 154.8(7) . . ?
O41 W6 O22 158.6(9) . . ?
O37 W6 O22 93.6(8) . . ?
O35 W6 O22 62.1(9) 3_676 . ?
O40 W6 O22 62.4(8) . . ?
O27 W6 O22 92.7(9) . . ?
O41 W6 O23 160.9(9) . 3_676 ?
O37 W6 O23 64.1(8) . 3_676 ?
O35 W6 O23 91.8(9) 3_676 3_676 ?
O40 W6 O23 90.5(8) . 3_676 ?
O27 W6 O23 65.9(8) . 3_676 ?
O22 W6 O23 40.6(9) . 3_676 ?
O50 W7 O47 100.1(8) . . ?
O50 W7 O48 103.3(7) . . ?
O47 W7 O48 89.2(7) . . ?
O50 W7 O46 101.9(7) . . ?
O47 W7 O46 87.7(7) . . ?
O48 W7 O46 154.7(7) . . ?
O50 W7 O49 103.9(7) . . ?
O47 W7 O49 155.9(7) . . ?
O48 W7 O49 86.4(6) . . ?
O46 W7 O49 86.2(6) . . ?
O50 W7 O45 164.5(9) . 3_775 ?
O47 W7 O45 91.1(8) . 3_775 ?
O48 W7 O45 65.9(8) . 3_775 ?
O46 W7 O45 89.1(9) . 3_775 ?
O49 W7 O45 65.6(8) . 3_775 ?
O50 W7 O42 159.8(10) . . ?
O47 W7 O42 66.3(8) . . ?
O48 W7 O42 91.8(9) . . ?
O46 W7 O42 64.1(9) . . ?
O49 W7 O42 90.2(8) . . ?
O45 W7 O42 35.7(9) 3_775 . ?
O53 W8 O52 103.7(8) . . ?
O53 W8 O46 102.7(7) . . ?
O52 W8 O46 87.4(6) . . ?
O53 W8 O59 103.5(7) . 3_775 ?
O52 W8 O59 85.6(6) . 3_775 ?
O46 W8 O59 153.7(7) . 3_775 ?
O53 W8 O51 103.1(8) . . ?
O52 W8 O51 153.1(7) . . ?
O46 W8 O51 88.0(6) . . ?
O59 W8 O51 87.0(6) 3_775 . ?
O53 W8 O43 159.4(9) . 3_775 ?
O52 W8 O43 63.3(8) . 3_775 ?
O46 W8 O43 92.9(8) . 3_775 ?
O59 W8 O43 61.4(8) 3_775 3_775 ?
O51 W8 O43 90.6(8) . 3_775 ?
O53 W8 O42 160.4(9) . . ?
O52 W8 O42 88.2(8) . . ?
O46 W8 O42 61.7(8) . . ?
O59 W8 O42 92.8(8) 3_775 . ?
O51 W8 O42 66.5(8) . . ?
O43 W8 O42 40.2(9) 3_775 . ?
O55 W9 O51 101.0(8) . . ?
O55 W9 O61 104.0(8) . 3_775 ?
O51 W9 O61 87.8(7) . 3_775 ?
O55 W9 O54 104.5(8) . . ?
O51 W9 O54 154.5(8) . . ?
O61 W9 O54 87.8(7) 3_775 . ?
O55 W9 O47 101.9(7) . . ?
O51 W9 O47 87.6(7) . . ?
O61 W9 O47 154.1(7) 3_775 . ?
O54 W9 O47 85.5(7) . . ?
O55 W9 O44 160.1(9) . 3_775 ?
O51 W9 O44 93.4(9) . 3_775 ?
O61 W9 O44 62.6(9) 3_775 3_775 ?
O54 W9 O44 62.5(8) . 3_775 ?
O47 W9 O44 92.3(8) . 3_775 ?
O57 W10 O52 103.3(8) . 3_775 ?
O57 W10 O54 103.4(8) . . ?
O52 W10 O54 153.3(7) 3_775 . ?
O57 W10 O56 100.9(7) . . ?
O52 W10 O56 85.7(7) 3_775 . ?
O54 W10 O56 89.1(7) . . ?
O57 W10 O62 103.8(7) . 3_775 ?
O52 W10 O62 86.0(7) 3_775 3_775 ?
O54 W10 O62 87.8(7) . 3_775 ?
O56 W10 O62 155.1(7) . 3_775 ?
O57 W10 O44 159.0(10) . 3_775 ?
O52 W10 O44 92.0(9) 3_775 3_775 ?
O54 W10 O44 62.2(9) . 3_775 ?
O56 W10 O44 94.4(8) . 3_775 ?
O62 W10 O44 62.5(8) 3_775 3_775 ?
O60 W11 O59 102.0(7) . . ?
O60 W11 O56 102.9(8) . . ?
O59 W11 O56 86.4(7) . . ?
O60 W11 O48 103.4(7) . . ?
O59 W11 O48 154.6(7) . . ?
O56 W11 O48 87.2(7) . . ?
O60 W11 O58 100.0(7) . . ?
O59 W11 O58 88.7(6) . . ?
O56 W11 O58 157.1(7) . . ?
O48 W11 O58 87.8(6) . . ?
O60 W11 O43 159.8(8) . . ?
O59 W11 O43 62.1(9) . . ?
O56 W11 O43 65.6(8) . . ?
O48 W11 O43 93.0(8) . . ?
O58 W11 O43 92.4(7) . . ?
O63 W12 O62 100.1(7) . . ?
O63 W12 O49 104.2(7) . . ?
O62 W12 O49 89.8(7) . . ?
O63 W12 O61 99.7(8) . . ?
O62 W12 O61 87.7(7) . . ?
O49 W12 O61 156.1(7) . . ?
O63 W12 O58 101.8(7) . . ?
O62 W12 O58 157.9(7) . . ?
O49 W12 O58 87.8(7) . . ?
O61 W12 O58 85.7(7) . . ?
O63 W12 O44 155.2(8) . . ?
O62 W12 O44 64.3(8) . . ?
O49 W12 O44 95.2(9) . . ?
O61 W12 O44 62.4(9) . . ?
O58 W12 O44 94.1(8) . . ?
P1 O1 Lu1 157.9(10) . . ?
C3 O2 P1 121.3(16) . . ?
C5 O3 P1 121.5(13) . . ?
P2 O4 Lu1 162.5(13) . . ?
C7 O5 P2 121.4(18) . . ?
C9 O6 P2 121.5(15) . . ?
P3 O7 Lu1 152.6(9) . . ?
C13 O8 P3 120.5(15) . . ?
C15 O9 P3 112.8(15) . . ?
P4 O10 Lu1 157.6(10) . . ?
C17 O11 P4 122.3(14) . . ?
C19 O12 P4 117.7(15) . . ?
P5 O13 Lu1 155.3(9) . . ?
C23 O14 P5 119.6(17) . . ?
C25 O15 P5 113.4(16) . . ?
P6 O16 Lu1 153.1(11) . . ?
C27 O17 P6 124(2) . . ?
C29 O18 P6 123.5(19) . . ?
Lu1 O19 H19E 125.5 . . ?
Lu1 O19 H19F 121.7 . . ?
H19E O19 H19F 107.9 . . ?
P7 O20 O21 53.0(13) . 3_676 ?
P7 O20 O23 52.3(13) . 3_676 ?
O21 O20 O23 86.9(18) 3_676 3_676 ?
P7 O20 W1 125.2(17) . . ?
O21 O20 W1 132.6(17) 3_676 . ?
O23 O20 W1 73.0(14) 3_676 . ?
P7 O20 W2 122.9(15) . . ?
O21 O20 W2 69.9(13) 3_676 . ?
O23 O20 W2 133.0(16) 3_676 . ?
W1 O20 W2 93.0(9) . . ?
P7 O20 W3 122.2(14) . . ?
O21 O20 W3 130.2(19) 3_676 . ?
O23 O20 W3 132.4(16) 3_676 . ?
W1 O20 W3 92.8(10) . . ?
W2 O20 W3 91.9(10) . . ?
P7 O21 O23 55.5(14) . 3_676 ?
P7 O21 O20 56.3(13) . 3_676 ?
O23 O21 O20 90.3(18) 3_676 3_676 ?
P7 O21 O22 56.6(13) . 3_676 ?
O23 O21 O22 94.9(18) 3_676 3_676 ?
O20 O21 O22 90(2) 3_676 3_676 ?
P7 O21 W4 124.7(17) . . ?
O23 O21 W4 134.1(17) 3_676 . ?
O20 O21 W4 130.1(18) 3_676 . ?
O22 O21 W4 68.1(12) 3_676 . ?
P7 O21 W5 124.3(16) . . ?
O23 O21 W5 68.9(15) 3_676 . ?
O20 O21 W5 132.5(18) 3_676 . ?
O22 O21 W5 131.9(17) 3_676 . ?
W4 O21 W5 90.8(10) . . ?
P7 O21 W2 124.9(16) . 3_676 ?
O23 O21 W2 128.4(17) 3_676 3_676 ?
O20 O21 W2 68.7(13) 3_676 3_676 ?
O22 O21 W2 130.1(18) 3_676 3_676 ?
W4 O21 W2 91.0(9) . 3_676 ?
W5 O21 W2 90.9(10) . 3_676 ?
P7 O22 O23 54.6(13) . 3_676 ?
P7 O22 O21 52.4(13) . 3_676 ?
O23 O22 O21 90.2(19) 3_676 3_676 ?
P7 O22 W6 125.4(16) . . ?
O23 O22 W6 70.8(15) 3_676 . ?
O21 O22 W6 133.7(17) 3_676 . ?
P7 O22 W4 122.2(16) . 3_676 ?
O23 O22 W4 135.0(17) 3_676 3_676 ?
O21 O22 W4 69.8(13) 3_676 3_676 ?
W6 O22 W4 94.0(9) . 3_676 ?
P7 O22 W3 121.4(14) . 3_676 ?
O23 O22 W3 129.7(18) 3_676 3_676 ?
O21 O22 W3 129.0(18) 3_676 3_676 ?
W6 O22 W3 93.4(10) . 3_676 ?
W4 O22 W3 92.1(9) 3_676 3_676 ?
P7 O23 O22 58.7(15) . 3_676 ?
P7 O23 O21 55.1(14) . 3_676 ?
O22 O23 O21 95(2) 3_676 3_676 ?
P7 O23 O20 55.0(14) . 3_676 ?
O22 O23 O20 92(2) 3_676 3_676 ?
O21 O23 O20 89.9(18) 3_676 3_676 ?
P7 O23 W6 127.3(14) . 3_676 ?
O22 O23 W6 68.6(13) 3_676 3_676 ?
O21 O23 W6 136.0(17) 3_676 3_676 ?
O20 O23 W6 129.3(16) 3_676 3_676 ?
P7 O23 W5 126.1(15) . 3_676 ?
O22 O23 W5 136.0(18) 3_676 3_676 ?
O21 O23 W5 71.1(14) 3_676 3_676 ?
O20 O23 W5 128.1(15) 3_676 3_676 ?
W6 O23 W5 92.7(10) 3_676 3_676 ?
W1 O24 W2 140.6(9) . . ?
W3 O25 W1 142.4(10) . . ?
W5 O26 W1 142.5(9) . . ?
W1 O27 W6 140.3(8) . . ?
W3 O29 W2 140.6(9) . . ?
W4 O30 W2 138.0(8) 3_676 . ?
W4 O32 W3 141.4(9) . . ?
W5 O34 W4 142.2(9) . . ?
W6 O35 W4 142.5(10) 3_676 . ?
W6 O37 W5 139.5(9) . . ?
W2 O38 W5 141.2(9) 3_676 . ?
W3 O40 W6 142.8(10) 3_676 . ?
P8 O42 O45 59.9(16) . 3_775 ?
P8 O42 O43 58.6(14) . 3_775 ?
O45 O42 O43 100(2) 3_775 3_775 ?
P8 O42 O44 57.2(13) . 3_775 ?
O45 O42 O44 96(2) 3_775 3_775 ?
O43 O42 O44 90.1(17) 3_775 3_775 ?
P8 O42 W7 130.0(19) . . ?
O45 O42 W7 70.2(15) 3_775 . ?
O43 O42 W7 138.5(16) 3_775 . ?
O44 O42 W7 130.2(16) 3_775 . ?
P8 O42 W8 124.9(15) . . ?
O45 O42 W8 134.4(18) 3_775 . ?
O43 O42 W8 66.2(14) 3_775 . ?
O44 O42 W8 125.5(18) 3_775 . ?
W7 O42 W8 91.8(9) . . ?
P8 O43 O42 52.7(13) . 3_775 ?
P8 O43 O45 51.3(11) . 3_775 ?
O42 O43 O45 91.9(16) 3_775 3_775 ?
P8 O43 W8 126.3(14) . 3_775 ?
O42 O43 W8 73.6(14) 3_775 3_775 ?
O45 O43 W8 142.0(17) 3_775 3_775 ?
P8 O43 W11 125.7(13) . . ?
O42 O43 W11 140.5(19) 3_775 . ?
O45 O43 W11 74.3(12) 3_775 . ?
W8 O43 W11 94.5(11) 3_775 . ?
P8 O44 O45 50.2(11) . 3_775 ?
P8 O44 O42 49.7(13) . 3_775 ?
O45 O44 O42 87.1(16) 3_775 3_775 ?
P8 O44 W9 124.1(15) . 3_775 ?
O45 O44 W9 137.3(18) 3_775 3_775 ?
O42 O44 W9 74.4(14) 3_775 3_775 ?
P8 O44 W12 122.9(15) . . ?
O45 O44 W12 72.7(12) 3_775 . ?
O42 O44 W12 136.0(18) 3_775 . ?
W9 O44 W12 94.3(11) 3_775 . ?
P8 O44 W10 120.9(17) . 3_775 ?
O45 O44 W10 127.0(17) 3_775 3_775 ?
O42 O44 W10 129.1(17) 3_775 3_775 ?
W9 O44 W10 93.4(10) 3_775 3_775 ?
W12 O44 W10 93.2(9) . 3_775 ?
P8 O45 O42 58.9(15) . 3_775 ?
P8 O45 O43 56.1(12) . 3_775 ?
O42 O45 O43 98.2(19) 3_775 3_775 ?
P8 O45 O44 57.0(12) . 3_775 ?
O42 O45 O44 95(2) 3_775 3_775 ?
O43 O45 O44 87.1(16) 3_775 3_775 ?
P8 O45 W7 132.9(18) . 3_775 ?
O42 O45 W7 74.1(16) 3_775 3_775 ?
O43 O45 W7 135.6(15) 3_775 3_775 ?
O44 O45 W7 136.5(15) 3_775 3_775 ?
W7 O46 W8 140.9(9) . . ?
W7 O47 W9 141.5(8) . . ?
W7 O48 W11 141.7(9) . . ?
W12 O49 W7 140.1(8) . . ?
W9 O51 W8 139.5(10) . . ?
W10 O52 W8 143.7(9) 3_775 . ?
W10 O54 W9 141.2(9) . . ?
W11 O56 W10 141.0(9) . . ?
W12 O58 W11 136.6(9) . . ?
W11 O59 W8 141.4(10) . 3_775 ?
W9 O61 W12 140.2(10) 3_775 . ?
W12 O62 W10 139.6(9) . 3_775 ?
O1 P1 O3 115.9(10) . . ?
O1 P1 O2 113.9(10) . . ?
O3 P1 O2 102.8(10) . . ?
O1 P1 C1 113.9(12) . . ?
O3 P1 C1 103.6(10) . . ?
O2 P1 C1 105.4(12) . . ?
O4 P2 O6 114.6(10) . . ?
O4 P2 O5 105.9(11) . . ?
O6 P2 O5 110.0(11) . . ?
O4 P2 C2 114.0(12) . . ?
O6 P2 C2 107.1(12) . . ?
O5 P2 C2 104.8(12) . . ?
O7 P3 O8 113.6(10) . . ?
O7 P3 O9 106.4(9) . . ?
O8 P3 O9 108.5(11) . . ?
O7 P3 C11 115.0(11) . . ?
O8 P3 C11 102.7(11) . . ?
O9 P3 C11 110.6(11) . . ?
O10 P4 O12 107.1(9) . . ?
O10 P4 O11 115.8(9) . . ?
O12 P4 O11 108.5(10) . . ?
O10 P4 C12 112.4(11) . . ?
O12 P4 C12 109.3(12) . . ?
O11 P4 C12 103.7(10) . . ?
O13 P5 O15 104.7(10) . . ?
O13 P5 O14 115.1(10) . . ?
O15 P5 O14 110.9(10) . . ?
O13 P5 C21 113.8(11) . . ?
O15 P5 C21 113.0(12) . . ?
O14 P5 C21 99.7(12) . . ?
O16 P6 O18 111.2(12) . . ?
O16 P6 O17 105.9(11) . . ?
O18 P6 O17 108.9(12) . . ?
O16 P6 C22 117.2(12) . . ?
O18 P6 C22 104.1(14) . . ?
O17 P6 C22 109.4(13) . . ?
O23 P7 O23 180.000(10) 3_676 . ?
O23 P7 O21 69.4(16) 3_676 . ?
O23 P7 O21 110.6(16) . . ?
O23 P7 O21 110.6(16) 3_676 3_676 ?
O23 P7 O21 69.4(16) . 3_676 ?
O21 P7 O21 180.000(7) . 3_676 ?
O23 P7 O20 107.3(16) 3_676 3_676 ?
O23 P7 O20 72.7(16) . 3_676 ?
O21 P7 O20 70.8(14) . 3_676 ?
O21 P7 O20 109.2(14) 3_676 3_676 ?
O23 P7 O20 72.7(16) 3_676 . ?
O23 P7 O20 107.3(16) . . ?
O21 P7 O20 109.2(14) . . ?
O21 P7 O20 70.8(14) 3_676 . ?
O20 P7 O20 180(2) 3_676 . ?
O23 P7 O22 66.7(15) 3_676 . ?
O23 P7 O22 113.3(15) . . ?
O21 P7 O22 108.9(15) . . ?
O21 P7 O22 71.1(15) 3_676 . ?
O20 P7 O22 72.7(14) 3_676 . ?
O20 P7 O22 107.3(14) . . ?
O23 P7 O22 113.3(15) 3_676 3_676 ?
O23 P7 O22 66.7(15) . 3_676 ?
O21 P7 O22 71.1(15) . 3_676 ?
O21 P7 O22 108.9(15) 3_676 3_676 ?
O20 P7 O22 107.3(14) 3_676 3_676 ?
O20 P7 O22 72.7(14) . 3_676 ?
O22 P7 O22 180.000(4) . 3_676 ?
O42 P8 O42 180.0(17) . 3_775 ?
O42 P8 O45 118.8(15) . . ?
O42 P8 O45 61.2(15) 3_775 . ?
O42 P8 O45 61.2(15) . 3_775 ?
O42 P8 O45 118.8(15) 3_775 3_775 ?
O45 P8 O45 180.0(18) . 3_775 ?
O42 P8 O43 68.7(15) . 3_775 ?
O42 P8 O43 111.3(15) 3_775 3_775 ?
O45 P8 O43 72.6(14) . 3_775 ?
O45 P8 O43 107.4(14) 3_775 3_775 ?
O42 P8 O43 111.3(15) . . ?
O42 P8 O43 68.7(15) 3_775 . ?
O45 P8 O43 107.4(14) . . ?
O45 P8 O43 72.6(14) 3_775 . ?
O43 P8 O43 180(2) 3_775 . ?
O42 P8 O44 106.9(15) . . ?
O42 P8 O44 73.1(15) 3_775 . ?
O45 P8 O44 107.2(14) . . ?
O45 P8 O44 72.8(14) 3_775 . ?
O43 P8 O44 75.8(15) 3_775 . ?
O43 P8 O44 104.2(15) . . ?
O42 P8 O44 73.1(15) . 3_775 ?
O42 P8 O44 106.9(15) 3_775 3_775 ?
O45 P8 O44 72.8(14) . 3_775 ?
O45 P8 O44 107.2(14) 3_775 3_775 ?
O43 P8 O44 104.2(15) 3_775 3_775 ?
O43 P8 O44 75.8(15) . 3_775 ?
O44 P8 O44 180.0(18) . 3_775 ?
C2 C1 P1 110.4(18) . . ?
C2 C1 H1A 109.6 . . ?
P1 C1 H1A 109.6 . . ?
C2 C1 H1B 109.6 . . ?
P1 C1 H1B 109.6 . . ?
H1A C1 H1B 108.1 . . ?
C1 C2 P2 114.2(17) . . ?
C1 C2 H2A 108.7 . . ?
P2 C2 H2A 108.7 . . ?
C1 C2 H2B 108.7 . . ?
P2 C2 H2B 108.7 . . ?
H2A C2 H2B 107.6 . . ?
O2 C3 C4 107.4(17) . . ?
O2 C3 H3A 110.2 . . ?
C4 C3 H3A 110.2 . . ?
O2 C3 H3B 110.2 . . ?
C4 C3 H3B 110.2 . . ?
H3A C3 H3B 108.5 . . ?
C3 C4 H4A 109.5 . . ?
C3 C4 H4B 109.5 . . ?
H4A C4 H4B 109.5 . . ?
C3 C4 H4C 109.5 . . ?
H4A C4 H4C 109.5 . . ?
H4B C4 H4C 109.5 . . ?
O3 C5 C6 109.2(13) . . ?
O3 C5 H5A 109.8 . . ?
C6 C5 H5A 109.8 . . ?
O3 C5 H5B 109.8 . . ?
C6 C5 H5B 109.8 . . ?
H5A C5 H5B 108.3 . . ?
C5 C6 H6A 109.5 . . ?
C5 C6 H6B 109.5 . . ?
H6A C6 H6B 109.5 . . ?
C5 C6 H6C 109.5 . . ?
H6A C6 H6C 109.5 . . ?
H6B C6 H6C 109.5 . . ?
O5 C7 C8 94.0(16) . . ?
O5 C7 H7A 112.9 . . ?
C8 C7 H7A 112.9 . . ?
O5 C7 H7B 112.9 . . ?
C8 C7 H7B 112.9 . . ?
H7A C7 H7B 110.3 . . ?
C7 C8 H8A 109.5 . . ?
C7 C8 H8B 109.5 . . ?
H8A C8 H8B 109.5 . . ?
C7 C8 H8C 109.5 . . ?
H8A C8 H8C 109.5 . . ?
H8B C8 H8C 109.5 . . ?
O6 C9 C10 103.4(19) . . ?
O6 C9 H9A 111.1 . . ?
C10 C9 H9A 111.1 . . ?
O6 C9 H9B 111.1 . . ?
C10 C9 H9B 111.1 . . ?
H9A C9 H9B 109.0 . . ?
C9 C10 H10A 109.5 . . ?
C9 C10 H10B 109.5 . . ?
H10A C10 H10B 109.5 . . ?
C9 C10 H10C 109.5 . . ?
H10A C10 H10C 109.5 . . ?
H10B C10 H10C 109.5 . . ?
C12 C11 P3 111.2(16) . . ?
C12 C11 H11A 109.4 . . ?
P3 C11 H11A 109.4 . . ?
C12 C11 H11B 109.4 . . ?
P3 C11 H11B 109.4 . . ?
H11A C11 H11B 108.0 . . ?
C11 C12 P4 115.3(18) . . ?
C11 C12 H12A 108.5 . . ?
P4 C12 H12A 108.5 . . ?
C11 C12 H12B 108.5 . . ?
P4 C12 H12B 108.5 . . ?
H12A C12 H12B 107.5 . . ?
O8 C13 C14 108.3(19) . . ?
O8 C13 H13A 110.0 . . ?
C14 C13 H13A 110.0 . . ?
O8 C13 H13B 110.0 . . ?
C14 C13 H13B 110.0 . . ?
H13A C13 H13B 108.4 . . ?
C13 C14 H14A 109.5 . . ?
C13 C14 H14B 109.5 . . ?
H14A C14 H14B 109.5 . . ?
C13 C14 H14C 109.5 . . ?
H14A C14 H14C 109.5 . . ?
H14B C14 H14C 109.5 . . ?
O9 C15 C16 110(2) . . ?
O9 C15 H15A 109.7 . . ?
C16 C15 H15A 109.7 . . ?
O9 C15 H15B 109.7 . . ?
C16 C15 H15B 109.7 . . ?
H15A C15 H15B 108.2 . . ?
C15 C16 H16A 109.5 . . ?
C15 C16 H16B 109.5 . . ?
H16A C16 H16B 109.5 . . ?
C15 C16 H16C 109.5 . . ?
H16A C16 H16C 109.5 . . ?
H16B C16 H16C 109.5 . . ?
O11 C17 C18 104.1(17) . . ?
O11 C17 H17A 110.9 . . ?
C18 C17 H17A 110.9 . . ?
O11 C17 H17B 110.9 . . ?
C18 C17 H17B 110.9 . . ?
H17A C17 H17B 109.0 . . ?
C17 C18 H18A 109.5 . . ?
C17 C18 H18B 109.5 . . ?
H18A C18 H18B 109.5 . . ?
C17 C18 H18C 109.5 . . ?
H18A C18 H18C 109.5 . . ?
H18B C18 H18C 109.5 . . ?
O12 C19 C20 111(2) . . ?
O12 C19 H19A 109.5 . . ?
C20 C19 H19A 109.5 . . ?
O12 C19 H19B 109.5 . . ?
C20 C19 H19B 109.5 . . ?
H19A C19 H19B 108.0 . . ?
C19 C20 H20A 109.5 . . ?
C19 C20 H20B 109.5 . . ?
H20A C20 H20B 109.5 . . ?
C19 C20 H20C 109.5 . . ?
H20A C20 H20C 109.5 . . ?
H20B C20 H20C 109.5 . . ?
C22 C21 P5 111(2) . . ?
C22 C21 H21A 109.5 . . ?
P5 C21 H21A 109.5 . . ?
C22 C21 H21B 109.5 . . ?
P5 C21 H21B 109.5 . . ?
H21A C21 H21B 108.1 . . ?
C21 C22 P6 114(2) . . ?
C21 C22 H22A 108.6 . . ?
P6 C22 H22A 108.6 . . ?
C21 C22 H22B 108.6 . . ?
P6 C22 H22B 108.6 . . ?
H22A C22 H22B 107.6 . . ?
O14 C23 C24 111(2) . . ?
O14 C23 H23A 109.3 . . ?
C24 C23 H23A 109.3 . . ?
O14 C23 H23B 109.3 . . ?
C24 C23 H23B 109.3 . . ?
H23A C23 H23B 108.0 . . ?
C23 C24 H24A 109.5 . . ?
C23 C24 H24B 109.5 . . ?
H24A C24 H24B 109.5 . . ?
C23 C24 H24C 109.5 . . ?
H24A C24 H24C 109.5 . . ?
H24B C24 H24C 109.5 . . ?
O15 C25 C26 108(2) . . ?
O15 C25 H25A 110.1 . . ?
C26 C25 H25A 110.1 . . ?
O15 C25 H25B 110.1 . . ?
C26 C25 H25B 110.1 . . ?
H25A C25 H25B 108.4 . . ?
C25 C26 H26A 109.5 . . ?
C25 C26 H26B 109.5 . . ?
H26A C26 H26B 109.5 . . ?
C25 C26 H26C 109.5 . . ?
H26A C26 H26C 109.5 . . ?
H26B C26 H26C 109.5 . . ?
O17 C27 C28 111(2) . . ?
O17 C27 H27A 109.4 . . ?
C28 C27 H27A 109.4 . . ?
O17 C27 H27B 109.4 . . ?
C28 C27 H27B 109.4 . . ?
H27A C27 H27B 108.0 . . ?
C27 C28 H28A 109.5 . . ?
C27 C28 H28B 109.5 . . ?
H28A C28 H28B 109.5 . . ?
C27 C28 H28C 109.5 . . ?
H28A C28 H28C 109.5 . . ?
H28B C28 H28C 109.5 . . ?
O18 C29 C30 108(2) . . ?
O18 C29 H29A 110.2 . . ?
C30 C29 H29A 110.2 . . ?
O18 C29 H29B 110.2 . . ?
C30 C29 H29B 110.2 . . ?
H29A C29 H29B 108.5 . . ?
C29 C30 H30A 109.5 . . ?
C29 C30 H30B 109.5 . . ?
H30A C30 H30B 109.5 . . ?
C29 C30 H30C 109.5 . . ?
H30A C30 H30C 109.5 . . ?
H30B C30 H30C 109.5 . . ?
N1 C31 C32 177(5) . . ?
C31 C32 H32A 109.5 . . ?
C31 C32 H32B 109.5 . . ?
H32A C32 H32B 109.5 . . ?
C31 C32 H32C 109.5 . . ?
H32A C32 H32C 109.5 . . ?
H32B C32 H32C 109.5 . . ?

loop_
_geom_bond_atom_site_label_1
_geom_bond_atom_site_label_2
_geom_bond_distance
_geom_bond_site_symmetry_2
_geom_bond_publ_flag
Lu1 O7 2.172(14) . ?
Lu1 O1 2.200(17) . ?
Lu1 O10 2.200(15) . ?
Lu1 O16 2.218(15) . ?
Lu1 O13 2.216(15) . ?
Lu1 O4 2.232(15) . ?
Lu1 O19 2.297(17) . ?
W1 O28 1.637(15) . ?
W1 O24 1.861(17) . ?
W1 O27 1.871(15) . ?
W1 O25 1.875(15) . ?
W1 O26 1.879(15) . ?
W1 O20 2.42(3) . ?
W2 O31 1.653(14) . ?
W2 O38 1.868(16) 3_676 ?
W2 O24 1.893(17) . ?
W2 O29 1.885(15) . ?
W2 O30 1.899(15) . ?
W2 O20 2.46(3) . ?
W2 O21 2.48(3) 3_676 ?
W3 O33 1.681(12) . ?
W3 O40 1.849(17) 3_676 ?
W3 O25 1.857(17) . ?
W3 O29 1.868(15) . ?
W3 O32 1.883(16) . ?
W3 O22 2.46(3) 3_676 ?
W3 O20 2.46(3) . ?
W4 O36 1.638(13) . ?
W4 O32 1.854(16) . ?
W4 O30 1.877(15) 3_676 ?
W4 O34 1.881(16) . ?
W4 O35 1.880(18) . ?
W4 O22 2.44(3) 3_676 ?
W4 O21 2.47(3) . ?
W5 O39 1.656(16) . ?
W5 O26 1.850(15) . ?
W5 O34 1.844(15) . ?
W5 O38 1.879(14) . ?
W5 O37 1.936(14) . ?
W5 O23 2.45(3) 3_676 ?
W5 O21 2.48(3) . ?
W6 O41 1.649(15) . ?
W6 O37 1.822(14) . ?
W6 O35 1.851(17) 3_676 ?
W6 O40 1.874(15) . ?
W6 O27 1.881(15) . ?
W6 O22 2.39(3) . ?
W6 O23 2.43(3) 3_676 ?
W7 O50 1.688(13) . ?
W7 O47 1.835(15) . ?
W7 O48 1.836(16) . ?
W7 O46 1.848(15) . ?
W7 O49 1.891(15) . ?
W7 O45 2.37(2) 3_775 ?
W7 O42 2.42(3) . ?
W8 O53 1.644(15) . ?
W8 O52 1.886(16) . ?
W8 O46 1.908(15) . ?
W8 O59 1.919(15) 3_775 ?
W8 O51 1.930(16) . ?
W8 O43 2.39(3) 3_775 ?
W8 O42 2.50(3) . ?
W9 O55 1.658(16) . ?
W9 O51 1.840(16) . ?
W9 O61 1.872(14) 3_775 ?
W9 O54 1.899(17) . ?
W9 O47 1.915(15) . ?
W9 O44 2.40(3) 3_775 ?
W10 O57 1.685(13) . ?
W10 O52 1.837(16) 3_775 ?
W10 O54 1.842(17) . ?
W10 O56 1.904(15) . ?
W10 O62 1.922(15) 3_775 ?
W10 O44 2.44(3) 3_775 ?
W11 O60 1.653(15) . ?
W11 O59 1.809(15) . ?
W11 O56 1.841(15) . ?
W11 O48 1.900(16) . ?
W11 O58 1.909(14) . ?
W11 O43 2.41(3) . ?
W12 O63 1.666(14) . ?
W12 O62 1.836(15) . ?
W12 O49 1.865(16) . ?
W12 O61 1.880(15) . ?
W12 O58 1.899(15) . ?
W12 O44 2.41(3) . ?
N1 C31 1.05(4) . ?
O1 P1 1.478(16) . ?
O2 C3 1.433(9) . ?
O2 P1 1.538(18) . ?
O3 C5 1.434(9) . ?
O3 P1 1.537(15) . ?
O4 P2 1.434(15) . ?
O5 C7 1.424(9) . ?
O5 P2 1.56(2) . ?
O6 C9 1.433(9) . ?
O6 P2 1.549(17) . ?
O7 P3 1.496(14) . ?
O8 C13 1.428(9) . ?
O8 P3 1.503(18) . ?
O9 C15 1.440(9) . ?
O9 P3 1.573(17) . ?
O10 P4 1.500(15) . ?
O11 C17 1.433(9) . ?
O11 P4 1.533(15) . ?
O12 C19 1.425(9) . ?
O12 P4 1.511(18) . ?
O13 P5 1.484(16) . ?
O14 C23 1.429(9) . ?
O14 P5 1.556(18) . ?
O15 C25 1.437(9) . ?
O15 P5 1.54(2) . ?
O16 P6 1.461(17) . ?
O17 C27 1.433(9) . ?
O17 P6 1.541(19) . ?
O18 C29 1.425(9) . ?
O18 P6 1.52(2) . ?
O19 H19E 0.8534 . ?
O19 H19F 0.8490 . ?
O20 P7 1.54(3) . ?
O20 O21 1.74(4) 3_676 ?
O20 O23 1.79(4) 3_676 ?
O21 P7 1.48(3) . ?
O21 O23 1.68(4) 3_676 ?
O21 O20 1.74(4) 3_676 ?
O21 O22 1.76(4) 3_676 ?
O21 W2 2.48(3) 3_676 ?
O22 P7 1.56(3) . ?
O22 O23 1.67(4) 3_676 ?
O22 O21 1.76(4) 3_676 ?
O22 W4 2.44(3) 3_676 ?
O22 W3 2.46(3) 3_676 ?
O23 P7 1.48(3) . ?
O23 O22 1.67(4) 3_676 ?
O23 O21 1.68(4) 3_676 ?
O23 O20 1.79(4) 3_676 ?
O23 W6 2.43(3) 3_676 ?
O23 W5 2.45(3) 3_676 ?
O30 W4 1.877(15) 3_676 ?
O35 W6 1.851(17) 3_676 ?
O38 W2 1.868(16) 3_676 ?
O40 W3 1.849(17) 3_676 ?
O42 P8 1.44(3) . ?
O42 O45 1.47(4) 3_775 ?
O42 O43 1.68(4) 3_775 ?
O42 O44 1.80(4) 3_775 ?
O43 P8 1.54(3) . ?
O43 O42 1.68(4) 3_775 ?
O43 O45 1.77(3) 3_775 ?
O43 W8 2.39(3) 3_775 ?
O44 P8 1.58(3) . ?
O44 O45 1.81(4) 3_775 ?
O44 O42 1.80(4) 3_775 ?
O44 W9 2.40(3) 3_775 ?
O44 W10 2.44(3) 3_775 ?
O45 P8 1.45(2) . ?
O45 O42 1.47(4) 3_775 ?
O45 O43 1.77(3) 3_775 ?
O45 O44 1.81(4) 3_775 ?
O45 W7 2.37(2) 3_775 ?
O52 W10 1.837(16) 3_775 ?
O59 W8 1.919(15) 3_775 ?
O61 W9 1.872(14) 3_775 ?
O62 W10 1.922(15) 3_775 ?
P1 C1 1.75(2) . ?
P2 C2 1.67(3) . ?
P3 C11 1.72(2) . ?
P4 C12 1.75(2) . ?
P5 C21 1.79(3) . ?
P6 C22 1.70(3) . ?
P7 O23 1.48(3) 3_676 ?
P7 O21 1.48(3) 3_676 ?
P7 O20 1.54(3) 3_676 ?
P7 O22 1.56(3) 3_676 ?
P8 O42 1.44(3) 3_775 ?
P8 O45 1.45(2) 3_775 ?
P8 O43 1.54(3) 3_775 ?
P8 O44 1.58(3) 3_775 ?
C1 C2 1.64(4) . ?
C1 H1A 0.9700 . ?
C1 H1B 0.9700 . ?
C2 H2A 0.9700 . ?
C2 H2B 0.9700 . ?
C3 C4 1.527(9) . ?
C3 H3A 0.9700 . ?
C3 H3B 0.9700 . ?
C4 H4A 0.9600 . ?
C4 H4B 0.9600 . ?
C4 H4C 0.9600 . ?
C5 C6 1.516(4) . ?
C5 H5A 0.9700 . ?
C5 H5B 0.9700 . ?
C6 H6A 0.9600 . ?
C6 H6B 0.9600 . ?
C6 H6C 0.9600 . ?
C7 C8 1.535(4) . ?
C7 H7A 0.9700 . ?
C7 H7B 0.9700 . ?
C8 H8A 0.9600 . ?
C8 H8B 0.9600 . ?
C8 H8C 0.9600 . ?
C9 C10 1.523(10) . ?
C9 H9A 0.9700 . ?
C9 H9B 0.9700 . ?
C10 H10A 0.9600 . ?
C10 H10B 0.9600 . ?
C10 H10C 0.9600 . ?
C11 C12 1.55(3) . ?
C11 H11A 0.9700 . ?
C11 H11B 0.9700 . ?
C12 H12A 0.9700 . ?
C12 H12B 0.9700 . ?
C13 C14 1.522(9) . ?
C13 H13A 0.9700 . ?
C13 H13B 0.9700 . ?
C14 H14A 0.9600 . ?
C14 H14B 0.9600 . ?
C14 H14C 0.9600 . ?
C15 C16 1.509(10) . ?
C15 H15A 0.9700 . ?
C15 H15B 0.9700 . ?
C16 H16A 0.9600 . ?
C16 H16B 0.9600 . ?
C16 H16C 0.9600 . ?
C17 C18 1.521(9) . ?
C17 H17A 0.9700 . ?
C17 H17B 0.9700 . ?
C18 H18A 0.9600 . ?
C18 H18B 0.9600 . ?
C18 H18C 0.9600 . ?
C19 C20 1.516(10) . ?
C19 H19A 0.9700 . ?
C19 H19B 0.9700 . ?
C20 H20A 0.9600 . ?
C20 H20B 0.9600 . ?
C20 H20C 0.9600 . ?
C21 C22 1.56(3) . ?
C21 H21A 0.9700 . ?
C21 H21B 0.9700 . ?
C22 H22A 0.9700 . ?
C22 H22B 0.9700 . ?
C23 C24 1.519(10) . ?
C23 H23A 0.9700 . ?
C23 H23B 0.9700 . ?
C24 H24A 0.9600 . ?
C24 H24B 0.9600 . ?
C24 H24C 0.9600 . ?
C25 C26 1.518(10) . ?
C25 H25A 0.9700 . ?
C25 H25B 0.9700 . ?
C26 H26A 0.9600 . ?
C26 H26B 0.9600 . ?
C26 H26C 0.9600 . ?
C27 C28 1.531(10) . ?
C27 H27A 0.9700 . ?
C27 H27B 0.9700 . ?
C28 H28A 0.9600 . ?
C28 H28B 0.9600 . ?
C28 H28C 0.9600 . ?
C29 C30 1.529(10) . ?
C29 H29A 0.9700 . ?
C29 H29B 0.9700 . ?
C30 H30A 0.9600 . ?
C30 H30B 0.9600 . ?
C30 H30C 0.9600 . ?
C31 C32 1.44(4) . ?
C32 H32A 0.9600 . ?
C32 H32B 0.9600 . ?
C32 H32C 0.9600 . ?

loop_
_geom_torsion_atom_site_label_1
_geom_torsion_atom_site_label_2
_geom_torsion_atom_site_label_3
_geom_torsion_atom_site_label_4
_geom_torsion
_geom_torsion_site_symmetry_1
_geom_torsion_site_symmetry_2
_geom_torsion_site_symmetry_3
_geom_torsion_site_symmetry_4
_geom_torsion_publ_flag
O7 Lu1 O1 P1 79(3) . . . . ?
O10 Lu1 O1 P1 144(3) . . . . ?
O16 Lu1 O1 P1 -96(3) . . . . ?
O13 Lu1 O1 P1 -156(2) . . . . ?
O4 Lu1 O1 P1 10(3) . . . . ?
O19 Lu1 O1 P1 -33(3) . . . . ?
O7 Lu1 O4 P2 -110(4) . . . . ?
O1 Lu1 O4 P2 18(3) . . . . ?
O10 Lu1 O4 P2 -42(4) . . . . ?
O16 Lu1 O4 P2 91(4) . . . . ?
O13 Lu1 O4 P2 178(3) . . . . ?
O19 Lu1 O4 P2 168(4) . . . . ?
O1 Lu1 O7 P3 111(2) . . . . ?
O10 Lu1 O7 P3 47(2) . . . . ?
O16 Lu1 O7 P3 -84(3) . . . . ?
O13 Lu1 O7 P3 -33(2) . . . . ?
O4 Lu1 O7 P3 177(2) . . . . ?
O19 Lu1 O7 P3 -111(2) . . . . ?
O7 Lu1 O10 P4 -17(2) . . . . ?
O1 Lu1 O10 P4 -147(3) . . . . ?
O16 Lu1 O10 P4 145(2) . . . . ?
O13 Lu1 O10 P4 72(3) . . . . ?
O4 Lu1 O10 P4 -87(3) . . . . ?
O19 Lu1 O10 P4 28(3) . . . . ?
O7 Lu1 O13 P5 -159(3) . . . . ?
O1 Lu1 O13 P5 63(3) . . . . ?
O10 Lu1 O13 P5 122(3) . . . . ?
O16 Lu1 O13 P5 4(3) . . . . ?
O4 Lu1 O13 P5 -90(3) . . . . ?
O19 Lu1 O13 P5 -80(3) . . . . ?
O7 Lu1 O16 P6 16(4) . . . . ?
O1 Lu1 O16 P6 -176(3) . . . . ?
O10 Lu1 O16 P6 -109(3) . . . . ?
O13 Lu1 O16 P6 -36(2) . . . . ?
O4 Lu1 O16 P6 112(3) . . . . ?
O19 Lu1 O16 P6 43(3) . . . . ?
O28 W1 O20 P7 -177.6(14) . . . . ?
O24 W1 O20 P7 -131.7(19) . . . . ?
O27 W1 O20 P7 -43.3(17) . . . . ?
O25 W1 O20 P7 129.0(19) . . . . ?
O26 W1 O20 P7 43.1(17) . . . . ?
O28 W1 O20 O21 -108(3) . . . 3_676 ?
O24 W1 O20 O21 -62(2) . . . 3_676 ?
O27 W1 O20 O21 26(2) . . . 3_676 ?
O25 W1 O20 O21 -162(3) . . . 3_676 ?
O26 W1 O20 O21 113(2) . . . 3_676 ?
O28 W1 O20 O23 -177(2) . . . 3_676 ?
O24 W1 O20 O23 -131.4(14) . . . 3_676 ?
O27 W1 O20 O23 -43.0(12) . . . 3_676 ?
O25 W1 O20 O23 129.3(13) . . . 3_676 ?
O26 W1 O20 O23 43.4(12) . . . 3_676 ?
O28 W1 O20 W2 -43(3) . . . . ?
O24 W1 O20 W2 2.9(7) . . . . ?
O27 W1 O20 W2 91.3(8) . . . . ?
O25 W1 O20 W2 -96.4(10) . . . . ?
O26 W1 O20 W2 177.7(8) . . . . ?
O28 W1 O20 W3 49(3) . . . . ?
O24 W1 O20 W3 94.9(10) . . . . ?
O27 W1 O20 W3 -176.7(8) . . . . ?
O25 W1 O20 W3 -4.4(6) . . . . ?
O26 W1 O20 W3 -90.3(8) . . . . ?
O31 W2 O20 P7 -178.1(17) . . . . ?
O38 W2 O20 P7 -41.1(19) 3_676 . . . ?
O24 W2 O20 P7 133(2) . . . . ?
O29 W2 O20 P7 -127(2) . . . . ?
O30 W2 O20 P7 46.9(19) . . . . ?
O21 W2 O20 P7 1.5(15) 3_676 . . . ?
O31 W2 O20 O21 -180(2) . . . 3_676 ?
O38 W2 O20 O21 -42.6(14) 3_676 . . 3_676 ?
O24 W2 O20 O21 131.8(16) . . . 3_676 ?
O29 W2 O20 O21 -128.7(16) . . . 3_676 ?
O30 W2 O20 O21 45.4(14) . . . 3_676 ?
O31 W2 O20 O23 115(3) . . . 3_676 ?
O38 W2 O20 O23 -108(2) 3_676 . . 3_676 ?
O24 W2 O20 O23 67(2) . . . 3_676 ?
O29 W2 O20 O23 166(3) . . . 3_676 ?
O30 W2 O20 O23 -20(2) . . . 3_676 ?
O21 W2 O20 O23 -65(2) 3_676 . . 3_676 ?
O31 W2 O20 W1 46(3) . . . . ?
O38 W2 O20 W1 -177.3(8) 3_676 . . . ?
O24 W2 O20 W1 -2.8(6) . . . . ?
O29 W2 O20 W1 96.7(10) . . . . ?
O30 W2 O20 W1 -89.2(8) . . . . ?
O21 W2 O20 W1 -134.6(17) 3_676 . . . ?
O31 W2 O20 W3 -47(3) . . . . ?
O38 W2 O20 W3 89.9(9) 3_676 . . . ?
O24 W2 O20 W3 -95.7(10) . . . . ?
O29 W2 O20 W3 3.8(7) . . . . ?
O30 W2 O20 W3 177.9(8) . . . . ?
O21 W2 O20 W3 132.5(18) 3_676 . . . ?
O33 W3 O20 P7 -177.8(16) . . . . ?
O40 W3 O20 P7 41.0(19) 3_676 . . . ?
O25 W3 O20 P7 -131(2) . . . . ?
O29 W3 O20 P7 128(2) . . . . ?
O32 W3 O20 P7 -44.5(19) . . . . ?
O22 W3 O20 P7 0.6(15) 3_676 . . . ?
O33 W3 O20 O21 116(3) . . . 3_676 ?
O40 W3 O20 O21 -25(2) 3_676 . . 3_676 ?
O25 W3 O20 O21 163(2) . . . 3_676 ?
O29 W3 O20 O21 61(2) . . . 3_676 ?
O32 W3 O20 O21 -111(2) . . . 3_676 ?
O22 W3 O20 O21 -66(2) 3_676 . . 3_676 ?
O33 W3 O20 O23 -112(3) . . . 3_676 ?
O40 W3 O20 O23 107(2) 3_676 . . 3_676 ?
O25 W3 O20 O23 -65(2) . . . 3_676 ?
O29 W3 O20 O23 -166(3) . . . 3_676 ?
O32 W3 O20 O23 22(2) . . . 3_676 ?
O22 W3 O20 O23 67(2) 3_676 . . 3_676 ?
O33 W3 O20 W1 -42(3) . . . . ?
O40 W3 O20 W1 176.5(8) 3_676 . . . ?
O25 W3 O20 W1 4.5(6) . . . . ?
O29 W3 O20 W1 -96.9(10) . . . . ?
O32 W3 O20 W1 91.0(8) . . . . ?
O22 W3 O20 W1 136.1(17) 3_676 . . . ?
O33 W3 O20 W2 51(3) . . . . ?
O40 W3 O20 W2 -90.5(9) 3_676 . . . ?
O25 W3 O20 W2 97.5(10) . . . . ?
O29 W3 O20 W2 -3.8(7) . . . . ?
O32 W3 O20 W2 -175.9(9) . . . . ?
O22 W3 O20 W2 -130.8(17) 3_676 . . . ?
O36 W4 O21 P7 176.0(15) . . . . ?
O32 W4 O21 P7 43.8(19) . . . . ?
O30 W4 O21 P7 -130(2) 3_676 . . . ?
O34 W4 O21 P7 130(2) . . . . ?
O35 W4 O21 P7 -42.8(19) . . . . ?
O22 W4 O21 P7 -1.6(15) 3_676 . . . ?
O36 W4 O21 O23 103(3) . . . 3_676 ?
O32 W4 O21 O23 -29(3) . . . 3_676 ?
O30 W4 O21 O23 157(3) 3_676 . . 3_676 ?
O34 W4 O21 O23 56(3) . . . 3_676 ?
O35 W4 O21 O23 -116(3) . . . 3_676 ?
O22 W4 O21 O23 -75(3) 3_676 . . 3_676 ?
O36 W4 O21 O20 -111(3) . . . 3_676 ?
O32 W4 O21 O20 116(2) . . . 3_676 ?
O30 W4 O21 O20 -58(2) 3_676 . . 3_676 ?
O34 W4 O21 O20 -158(2) . . . 3_676 ?
O35 W4 O21 O20 30(2) . . . 3_676 ?
O22 W4 O21 O20 71(2) 3_676 . . 3_676 ?
O36 W4 O21 O22 178(2) . . . 3_676 ?
O32 W4 O21 O22 45.3(14) . . . 3_676 ?
O30 W4 O21 O22 -128.5(15) 3_676 . . 3_676 ?
O34 W4 O21 O22 131.1(15) . . . 3_676 ?
O35 W4 O21 O22 -41.2(13) . . . 3_676 ?
O36 W4 O21 W5 42(3) . . . . ?
O32 W4 O21 W5 -90.3(8) . . . . ?
O30 W4 O21 W5 95.9(10) 3_676 . . . ?
O34 W4 O21 W5 -4.5(6) . . . . ?
O35 W4 O21 W5 -176.8(8) . . . . ?
O22 W4 O21 W5 -135.6(16) 3_676 . . . ?
O36 W4 O21 W2 -49(3) . . . 3_676 ?
O32 W4 O21 W2 178.8(9) . . . 3_676 ?
O30 W4 O21 W2 5.0(7) 3_676 . . 3_676 ?
O34 W4 O21 W2 -95.4(10) . . . 3_676 ?
O35 W4 O21 W2 92.2(9) . . . 3_676 ?
O22 W4 O21 W2 133.5(17) 3_676 . . 3_676 ?
O39 W5 O21 P7 179.2(14) . . . . ?
O26 W5 O21 P7 -42.4(18) . . . . ?
O34 W5 O21 P7 -130(2) . . . . ?
O38 W5 O21 P7 130(2) . . . . ?
O37 W5 O21 P7 44.8(18) . . . . ?
O23 W5 O21 P7 3.5(14) 3_676 . . . ?
O39 W5 O21 O23 176(2) . . . 3_676 ?
O26 W5 O21 O23 -45.9(13) . . . 3_676 ?
O34 W5 O21 O23 -133.2(14) . . . 3_676 ?
O38 W5 O21 O23 126.3(14) . . . 3_676 ?
O37 W5 O21 O23 41.3(13) . . . 3_676 ?
O39 W5 O21 O20 106(3) . . . 3_676 ?
O26 W5 O21 O20 -116(2) . . . 3_676 ?
O34 W5 O21 O20 157(2) . . . 3_676 ?
O38 W5 O21 O20 56(2) . . . 3_676 ?
O37 W5 O21 O20 -29(2) . . . 3_676 ?
O23 W5 O21 O20 -70(2) 3_676 . . 3_676 ?
O39 W5 O21 O22 -107(3) . . . 3_676 ?
O26 W5 O21 O22 31(2) . . . 3_676 ?
O34 W5 O21 O22 -56(2) . . . 3_676 ?
O38 W5 O21 O22 -157(2) . . . 3_676 ?
O37 W5 O21 O22 118(2) . . . 3_676 ?
O23 W5 O21 O22 77(2) 3_676 . . 3_676 ?
O39 W5 O21 W4 -47(3) . . . . ?
O26 W5 O21 W4 91.9(8) . . . . ?
O34 W5 O21 W4 4.6(6) . . . . ?
O38 W5 O21 W4 -95.9(9) . . . . ?
O37 W5 O21 W4 179.1(7) . . . . ?
O23 W5 O21 W4 137.8(16) 3_676 . . . ?
O39 W5 O21 W2 44(3) . . . 3_676 ?
O26 W5 O21 W2 -177.1(8) . . . 3_676 ?
O34 W5 O21 W2 95.5(9) . . . 3_676 ?
O38 W5 O21 W2 -4.9(6) . . . 3_676 ?
O37 W5 O21 W2 -89.9(8) . . . 3_676 ?
O23 W5 O21 W2 -131.2(16) 3_676 . . 3_676 ?
O41 W6 O22 P7 176.8(15) . . . . ?
O37 W6 O22 P7 -43.6(18) . . . . ?
O35 W6 O22 P7 130(2) 3_676 . . . ?
O40 W6 O22 P7 -130(2) . . . . ?
O27 W6 O22 P7 44.9(18) . . . . ?
O23 W6 O22 P7 -1.8(14) 3_676 . . . ?
O41 W6 O22 O23 179(2) . . . 3_676 ?
O37 W6 O22 O23 -41.7(14) . . . 3_676 ?
O35 W6 O22 O23 132.2(16) 3_676 . . 3_676 ?
O40 W6 O22 O23 -128.6(15) . . . 3_676 ?
O27 W6 O22 O23 46.7(14) . . . 3_676 ?
O41 W6 O22 O21 108(3) . . . 3_676 ?
O37 W6 O22 O21 -113(2) . . . 3_676 ?
O35 W6 O22 O21 61(2) 3_676 . . 3_676 ?
O40 W6 O22 O21 160(3) . . . 3_676 ?
O27 W6 O22 O21 -24(2) . . . 3_676 ?
O23 W6 O22 O21 -71(2) 3_676 . . 3_676 ?
O41 W6 O22 W4 42(3) . . . 3_676 ?
O37 W6 O22 W4 -178.3(8) . . . 3_676 ?
O35 W6 O22 W4 -4.4(6) 3_676 . . 3_676 ?
O40 W6 O22 W4 94.8(10) . . . 3_676 ?
O27 W6 O22 W4 -89.9(8) . . . 3_676 ?
O23 W6 O22 W4 -136.6(17) 3_676 . . 3_676 ?
O41 W6 O22 W3 -50(3) . . . 3_676 ?
O37 W6 O22 W3 89.4(8) . . . 3_676 ?
O35 W6 O22 W3 -96.8(10) 3_676 . . 3_676 ?
O40 W6 O22 W3 2.5(6) . . . 3_676 ?
O27 W6 O22 W3 177.8(8) . . . 3_676 ?
O23 W6 O22 W3 131.1(16) 3_676 . . 3_676 ?
O28 W1 O24 W2 159.4(14) . . . . ?
O27 W1 O24 W2 -99.1(14) . . . . ?
O25 W1 O24 W2 55.5(14) . . . . ?
O26 W1 O24 W2 -18(3) . . . . ?
O20 W1 O24 W2 -5.8(13) . . . . ?
O31 W2 O24 W1 -158.9(14) . . . . ?
O38 W2 O24 W1 19(3) 3_676 . . . ?
O29 W2 O24 W1 -56.5(14) . . . . ?
O30 W2 O24 W1 100.2(14) . . . . ?
O20 W2 O24 W1 5.8(13) . . . . ?
O21 W2 O24 W1 35.4(15) 3_676 . . . ?
O33 W3 O25 W1 154.3(14) . . . . ?
O40 W3 O25 W1 -28(3) 3_676 . . . ?
O29 W3 O25 W1 52.1(15) . . . . ?
O32 W3 O25 W1 -103.1(15) . . . . ?
O22 W3 O25 W1 -40.7(16) 3_676 . . . ?
O20 W3 O25 W1 -9.5(14) . . . . ?
O28 W1 O25 W3 -153.7(14) . . . . ?
O24 W1 O25 W3 -52.9(15) . . . . ?
O27 W1 O25 W3 28(3) . . . . ?
O26 W1 O25 W3 102.9(15) . . . . ?
O20 W1 O25 W3 9.6(14) . . . . ?
O39 W5 O26 W1 -154.8(14) . . . . ?
O34 W5 O26 W1 102.7(15) . . . . ?
O38 W5 O26 W1 23(3) . . . . ?
O37 W5 O26 W1 -51.8(15) . . . . ?
O23 W5 O26 W1 9.0(14) 3_676 . . . ?
O21 W5 O26 W1 39.6(16) . . . . ?
O28 W1 O26 W5 153.3(15) . . . . ?
O24 W1 O26 W5 -29(3) . . . . ?
O27 W1 O26 W5 52.6(15) . . . . ?
O25 W1 O26 W5 -102.5(15) . . . . ?
O20 W1 O26 W5 -40.2(16) . . . . ?
O28 W1 O27 W6 -155.7(14) . . . . ?
O24 W1 O27 W6 102.7(15) . . . . ?
O25 W1 O27 W6 23(3) . . . . ?
O26 W1 O27 W6 -52.3(15) . . . . ?
O20 W1 O27 W6 39.1(16) . . . . ?
O41 W6 O27 W1 156.4(14) . . . . ?
O37 W6 O27 W1 53.8(15) . . . . ?
O35 W6 O27 W1 -101.6(15) 3_676 . . . ?
O40 W6 O27 W1 -30(2) . . . . ?
O22 W6 O27 W1 -39.7(16) . . . . ?
O23 W6 O27 W1 -8.5(14) 3_676 . . . ?
O33 W3 O29 W2 -153.9(14) . . . . ?
O40 W3 O29 W2 102.5(15) 3_676 . . . ?
O25 W3 O29 W2 -52.0(15) . . . . ?
O32 W3 O29 W2 27(3) . . . . ?
O22 W3 O29 W2 41.4(16) 3_676 . . . ?
O20 W3 O29 W2 7.9(14) . . . . ?
O31 W2 O29 W3 156.3(14) . . . . ?
O38 W2 O29 W3 -102.5(15) 3_676 . . . ?
O24 W2 O29 W3 53.4(15) . . . . ?
O30 W2 O29 W3 -22(3) . . . . ?
O20 W2 O29 W3 -7.9(14) . . . . ?
O21 W2 O29 W3 -39.0(16) 3_676 . . . ?
O31 W2 O30 W4 153.1(14) . . . 3_676 ?
O38 W2 O30 W4 52.0(14) 3_676 . . 3_676 ?
O24 W2 O30 W4 -103.5(15) . . . 3_676 ?
O29 W2 O30 W4 -28(3) . . . 3_676 ?
O20 W2 O30 W4 -41.2(16) . . . 3_676 ?
O21 W2 O30 W4 -9.8(14) 3_676 . . 3_676 ?
O36 W4 O32 W3 156.4(15) . . . . ?
O30 W4 O32 W3 -26(3) 3_676 . . . ?
O34 W4 O32 W3 -103.1(16) . . . . ?
O35 W4 O32 W3 50.9(16) . . . . ?
O22 W4 O32 W3 -7.9(15) 3_676 . . . ?
O21 W4 O32 W3 -40.2(17) . . . . ?
O33 W3 O32 W4 -154.8(15) . . . . ?
O40 W3 O32 W4 -51.9(16) 3_676 . . . ?
O25 W3 O32 W4 103.0(16) . . . . ?
O29 W3 O32 W4 25(3) . . . . ?
O22 W3 O32 W4 7.9(15) 3_676 . . . ?
O20 W3 O32 W4 41.4(17) . . . . ?
O39 W5 O34 W4 153.4(14) . . . . ?
O26 W5 O34 W4 -102.5(15) . . . . ?
O38 W5 O34 W4 52.0(15) . . . . ?
O37 W5 O34 W4 -22(2) . . . . ?
O23 W5 O34 W4 -37.7(15) 3_676 . . . ?
O21 W5 O34 W4 -9.8(14) . . . . ?
O36 W4 O34 W5 -154.0(14) . . . . ?
O32 W4 O34 W5 103.3(15) . . . . ?
O30 W4 O34 W5 -53.6(15) 3_676 . . . ?
O35 W4 O34 W5 27(2) . . . . ?
O22 W4 O34 W5 40.2(16) 3_676 . . . ?
O21 W4 O34 W5 9.9(14) . . . . ?
O36 W4 O35 W6 -154.4(14) . . . 3_676 ?
O32 W4 O35 W6 -51.9(15) . . . 3_676 ?
O30 W4 O35 W6 105.1(15) 3_676 . . 3_676 ?
O34 W4 O35 W6 24(2) . . . 3_676 ?
O22 W4 O35 W6 9.4(14) 3_676 . . 3_676 ?
O21 W4 O35 W6 39.8(16) . . . 3_676 ?
O41 W6 O37 W5 -152.3(13) . . . . ?
O35 W6 O37 W5 29(2) 3_676 . . . ?
O40 W6 O37 W5 104.0(13) . . . . ?
O27 W6 O37 W5 -50.9(13) . . . . ?
O22 W6 O37 W5 41.7(14) . . . . ?
O23 W6 O37 W5 13.0(12) 3_676 . . . ?
O39 W5 O37 W6 153.9(12) . . . . ?
O26 W5 O37 W6 50.0(13) . . . . ?
O34 W5 O37 W6 -30(2) . . . . ?
O38 W5 O37 W6 -104.9(13) . . . . ?
O23 W5 O37 W6 -13.0(12) 3_676 . . . ?
O21 W5 O37 W6 -41.6(14) . . . . ?
O39 W5 O38 W2 -153.1(14) . . . 3_676 ?
O26 W5 O38 W2 29(2) . . . 3_676 ?
O34 W5 O38 W2 -51.1(14) . . . 3_676 ?
O37 W5 O38 W2 104.0(14) . . . 3_676 ?
O23 W5 O38 W2 41.7(15) 3_676 . . 3_676 ?
O21 W5 O38 W2 10.5(14) . . . 3_676 ?
O41 W6 O40 W3 157.2(14) . . . 3_676 ?
O37 W6 O40 W3 -100.1(14) . . . 3_676 ?
O35 W6 O40 W3 55.8(14) 3_676 . . 3_676 ?
O27 W6 O40 W3 -16(2) . . . 3_676 ?
O22 W6 O40 W3 -5.4(13) . . . 3_676 ?
O23 W6 O40 W3 -35.9(15) 3_676 . . 3_676 ?
O50 W7 O42 P8 177.3(15) . . . . ?
O47 W7 O42 P8 127(2) . . . . ?
O48 W7 O42 P8 38.4(19) . . . . ?
O46 W7 O42 P8 -134(2) . . . . ?
O49 W7 O42 P8 -47.9(19) . . . . ?
O45 W7 O42 P8 -3.4(14) 3_775 . . . ?
O50 W7 O42 O45 -179.3(19) . . . 3_775 ?
O47 W7 O42 O45 130.3(16) . . . 3_775 ?
O48 W7 O42 O45 41.9(15) . . . 3_775 ?
O46 W7 O42 O45 -130.2(16) . . . 3_775 ?
O49 W7 O42 O45 -44.5(15) . . . 3_775 ?
O50 W7 O42 O43 -97(4) . . . 3_775 ?
O47 W7 O42 O43 -148(3) . . . 3_775 ?
O48 W7 O42 O43 124(3) . . . 3_775 ?
O46 W7 O42 O43 -48(3) . . . 3_775 ?
O49 W7 O42 O43 38(3) . . . 3_775 ?
O45 W7 O42 O43 82(3) 3_775 . . 3_775 ?
O50 W7 O42 O44 100(3) . . . 3_775 ?
O47 W7 O42 O44 49(2) . . . 3_775 ?
O48 W7 O42 O44 -39(2) . . . 3_775 ?
O46 W7 O42 O44 149(3) . . . 3_775 ?
O49 W7 O42 O44 -125(2) . . . 3_775 ?
O45 W7 O42 O44 -81(3) 3_775 . . 3_775 ?
O50 W7 O42 W8 -42(3) . . . . ?
O47 W7 O42 W8 -92.6(10) . . . . ?
O48 W7 O42 W8 179.0(8) . . . . ?
O46 W7 O42 W8 6.9(6) . . . . ?
O49 W7 O42 W8 92.6(8) . . . . ?
O45 W7 O42 W8 137.1(18) 3_775 . . . ?
O53 W8 O42 P8 176.9(16) . . . . ?
O52 W8 O42 P8 48.8(19) . . . . ?
O46 W8 O42 P8 137(2) . . . . ?
O59 W8 O42 P8 -36.7(19) 3_775 . . . ?
O51 W8 O42 P8 -122(2) . . . . ?
O43 W8 O42 P8 0.0(14) 3_775 . . . ?
O53 W8 O42 O45 97(4) . . . 3_775 ?
O52 W8 O42 O45 -31(3) . . . 3_775 ?
O46 W8 O42 O45 57(3) . . . 3_775 ?
O59 W8 O42 O45 -117(3) 3_775 . . 3_775 ?
O51 W8 O42 O45 158(3) . . . 3_775 ?
O43 W8 O42 O45 -80(3) 3_775 . . 3_775 ?
O53 W8 O42 O43 177(2) . . . 3_775 ?
O52 W8 O42 O43 48.7(14) . . . 3_775 ?
O46 W8 O42 O43 136.8(16) . . . 3_775 ?
O59 W8 O42 O43 -36.8(14) 3_775 . . 3_775 ?
O51 W8 O42 O43 -122.2(15) . . . 3_775 ?
O53 W8 O42 O44 -111(3) . . . 3_775 ?
O52 W8 O42 O44 121(2) . . . 3_775 ?
O46 W8 O42 O44 -151(2) . . . 3_775 ?
O59 W8 O42 O44 35(2) 3_775 . . 3_775 ?
O51 W8 O42 O44 -50.5(19) . . . 3_775 ?
O43 W8 O42 O44 72(2) 3_775 . . 3_775 ?
O53 W8 O42 W7 33(3) . . . . ?
O52 W8 O42 W7 -94.9(8) . . . . ?
O46 W8 O42 W7 -6.8(6) . . . . ?
O59 W8 O42 W7 179.7(8) 3_775 . . . ?
O51 W8 O42 W7 94.2(10) . . . . ?
O43 W8 O42 W7 -143.6(18) 3_775 . . . ?
O60 W11 O43 P8 178.0(17) . . . . ?
O59 W11 O43 P8 137(2) . . . . ?
O56 W11 O43 P8 -124(2) . . . . ?
O48 W11 O43 P8 -38.0(19) . . . . ?
O58 W11 O43 P8 49.9(19) . . . . ?
O60 W11 O43 O42 106(3) . . . 3_775 ?
O59 W11 O43 O42 65(3) . . . 3_775 ?
O56 W11 O43 O42 164(3) . . . 3_775 ?
O48 W11 O43 O42 -110(3) . . . 3_775 ?
O58 W11 O43 O42 -22(3) . . . 3_775 ?
O60 W11 O43 O45 179(2) . . . 3_775 ?
O59 W11 O43 O45 138.3(14) . . . 3_775 ?
O56 W11 O43 O45 -122.4(15) . . . 3_775 ?
O48 W11 O43 O45 -36.8(13) . . . 3_775 ?
O58 W11 O43 O45 51.0(13) . . . 3_775 ?
O60 W11 O43 W8 36(3) . . . 3_775 ?
O59 W11 O43 W8 -4.7(6) . . . 3_775 ?
O56 W11 O43 W8 94.6(9) . . . 3_775 ?
O48 W11 O43 W8 -179.8(7) . . . 3_775 ?
O58 W11 O43 W8 -92.0(8) . . . 3_775 ?
O63 W12 O44 P8 -178.6(14) . . . . ?
O62 W12 O44 P8 127(2) . . . . ?
O49 W12 O44 P8 39.7(19) . . . . ?
O61 W12 O44 P8 -131(2) . . . . ?
O58 W12 O44 P8 -48.5(19) . . . . ?
O63 W12 O44 O45 178.8(18) . . . 3_775 ?
O62 W12 O44 O45 124.3(15) . . . 3_775 ?
O49 W12 O44 O45 37.1(13) . . . 3_775 ?
O61 W12 O44 O45 -134.1(15) . . . 3_775 ?
O58 W12 O44 O45 -51.1(13) . . . 3_775 ?
O63 W12 O44 O42 -115(3) . . . 3_775 ?
O62 W12 O44 O42 -169(3) . . . 3_775 ?
O49 W12 O44 O42 104(3) . . . 3_775 ?
O61 W12 O44 O42 -68(2) . . . 3_775 ?
O58 W12 O44 O42 15(3) . . . 3_775 ?
O63 W12 O44 W9 -43(3) . . . 3_775 ?
O62 W12 O44 W9 -97.2(10) . . . 3_775 ?
O49 W12 O44 W9 175.6(8) . . . 3_775 ?
O61 W12 O44 W9 4.4(6) . . . 3_775 ?
O58 W12 O44 W9 87.4(9) . . . 3_775 ?
O63 W12 O44 W10 51(3) . . . 3_775 ?
O62 W12 O44 W10 -3.6(7) . . . 3_775 ?
O49 W12 O44 W10 -90.8(9) . . . 3_775 ?
O61 W12 O44 W10 98.0(10) . . . 3_775 ?
O58 W12 O44 W10 -179.0(9) . . . 3_775 ?
O50 W7 O46 W8 150.1(14) . . . . ?
O47 W7 O46 W8 50.2(14) . . . . ?
O48 W7 O46 W8 -33(2) . . . . ?
O49 W7 O46 W8 -106.5(14) . . . . ?
O45 W7 O46 W8 -40.9(15) 3_775 . . . ?
O42 W7 O46 W8 -14.5(14) . . . . ?
O53 W8 O46 W7 -152.9(14) . . . . ?
O52 W8 O46 W7 103.6(14) . . . . ?
O59 W8 O46 W7 29(2) 3_775 . . . ?
O51 W8 O46 W7 -49.9(14) . . . . ?
O43 W8 O46 W7 40.6(15) 3_775 . . . ?
O42 W8 O46 W7 14.3(13) . . . . ?
O50 W7 O47 W9 -154.1(15) . . . . ?
O48 W7 O47 W9 102.5(15) . . . . ?
O46 W7 O47 W9 -52.4(15) . . . . ?
O49 W7 O47 W9 23(3) . . . . ?
O45 W7 O47 W9 36.6(16) 3_775 . . . ?
O42 W7 O47 W9 10.2(15) . . . . ?
O55 W9 O47 W7 154.0(15) . . . . ?
O51 W9 O47 W7 53.3(16) . . . . ?
O61 W9 O47 W7 -27(3) 3_775 . . . ?
O54 W9 O47 W7 -102.1(16) . . . . ?
O44 W9 O47 W7 -40.0(16) 3_775 . . . ?
O50 W7 O48 W11 156.8(14) . . . . ?
O47 W7 O48 W11 -102.9(14) . . . . ?
O46 W7 O48 W11 -20(3) . . . . ?
O49 W7 O48 W11 53.4(14) . . . . ?
O45 W7 O48 W11 -11.4(13) 3_775 . . . ?
O42 W7 O48 W11 -36.7(15) . . . . ?
O60 W11 O48 W7 -153.9(14) . . . . ?
O59 W11 O48 W7 28(2) . . . . ?
O56 W11 O48 W7 103.5(14) . . . . ?
O58 W11 O48 W7 -54.2(14) . . . . ?
O43 W11 O48 W7 38.2(14) . . . . ?
O63 W12 O49 W7 158.3(13) . . . . ?
O62 W12 O49 W7 -101.3(14) . . . . ?
O61 W12 O49 W7 -18(3) . . . . ?
O58 W12 O49 W7 56.7(13) . . . . ?
O44 W12 O49 W7 -37.2(15) . . . . ?
O50 W7 O49 W12 -157.9(13) . . . . ?
O47 W7 O49 W12 25(2) . . . . ?
O48 W7 O49 W12 -55.1(13) . . . . ?
O46 W7 O49 W12 100.7(14) . . . . ?
O45 W7 O49 W12 10.1(13) 3_775 . . . ?
O42 W7 O49 W12 36.7(14) . . . . ?
O55 W9 O51 W8 -152.0(14) . . . . ?
O61 W9 O51 W8 104.2(15) 3_775 . . . ?
O54 W9 O51 W8 24(3) . . . . ?
O47 W9 O51 W8 -50.3(14) . . . . ?
O44 W9 O51 W8 41.8(16) 3_775 . . . ?
O53 W8 O51 W9 152.8(14) . . . . ?
O52 W8 O51 W9 -30(2) . . . . ?
O46 W8 O51 W9 50.1(15) . . . . ?
O59 W8 O51 W9 -104.0(15) 3_775 . . . ?
O43 W8 O51 W9 -42.8(15) 3_775 . . . ?
O42 W8 O51 W9 -9.7(13) . . . . ?
O53 W8 O52 W10 152.6(15) . . . 3_775 ?
O46 W8 O52 W10 -104.9(16) . . . 3_775 ?
O59 W8 O52 W10 49.8(15) 3_775 . . 3_775 ?
O51 W8 O52 W10 -25(3) . . . 3_775 ?
O43 W8 O52 W10 -10.3(15) 3_775 . . 3_775 ?
O42 W8 O52 W10 -43.2(16) . . . 3_775 ?
O57 W10 O54 W9 153.3(14) . . . . ?
O52 W10 O54 W9 -27(3) 3_775 . . . ?
O56 W10 O54 W9 -105.7(15) . . . . ?
O62 W10 O54 W9 49.6(15) 3_775 . . . ?
O44 W10 O54 W9 -10.2(14) 3_775 . . . ?
O55 W9 O54 W10 -153.5(14) . . . . ?
O51 W9 O54 W10 31(3) . . . . ?
O61 W9 O54 W10 -49.6(15) 3_775 . . . ?
O47 W9 O54 W10 105.4(15) . . . . ?
O44 W9 O54 W10 10.4(14) 3_775 . . . ?
O60 W11 O56 W10 156.9(15) . . . . ?
O59 W11 O56 W10 55.4(16) . . . . ?
O48 W11 O56 W10 -100.1(16) . . . . ?
O58 W11 O56 W10 -23(3) . . . . ?
O43 W11 O56 W10 -5.5(14) . . . . ?
O57 W10 O56 W11 -156.0(16) . . . . ?
O52 W10 O56 W11 -53.2(15) 3_775 . . . ?
O54 W10 O56 W11 100.5(16) . . . . ?
O62 W10 O56 W11 18(3) 3_775 . . . ?
O44 W10 O56 W11 38.5(17) 3_775 . . . ?
O63 W12 O58 W11 -157.0(12) . . . . ?
O62 W12 O58 W11 31(3) . . . . ?
O49 W12 O58 W11 -53.0(12) . . . . ?
O61 W12 O58 W11 104.0(13) . . . . ?
O44 W12 O58 W11 42.1(14) . . . . ?
O60 W11 O58 W12 154.6(12) . . . . ?
O59 W11 O58 W12 -103.4(13) . . . . ?
O56 W11 O58 W12 -26(3) . . . . ?
O48 W11 O58 W12 51.4(12) . . . . ?
O43 W11 O58 W12 -41.4(13) . . . . ?
O60 W11 O59 W8 -157.2(13) . . . 3_775 ?
O56 W11 O59 W8 -54.8(13) . . . 3_775 ?
O48 W11 O59 W8 21(2) . . . 3_775 ?
O58 W11 O59 W8 102.9(13) . . . 3_775 ?
O43 W11 O59 W8 9.4(12) . . . 3_775 ?
O63 W12 O61 W9 153.0(14) . . . 3_775 ?
O62 W12 O61 W9 53.2(14) . . . 3_775 ?
O49 W12 O61 W9 -31(3) . . . 3_775 ?
O58 W12 O61 W9 -105.7(14) . . . 3_775 ?
O44 W12 O61 W9 -8.8(13) . . . 3_775 ?
O63 W12 O62 W10 -152.7(14) . . . 3_775 ?
O49 W12 O62 W10 103.0(15) . . . 3_775 ?
O61 W12 O62 W10 -53.3(15) . . . 3_775 ?
O58 W12 O62 W10 19(3) . . . 3_775 ?
O44 W12 O62 W10 7.0(14) . . . 3_775 ?
Lu1 O1 P1 O3 83(3) . . . . ?
Lu1 O1 P1 O2 -158(2) . . . . ?
Lu1 O1 P1 C1 -37(3) . . . . ?
C5 O3 P1 O1 47(2) . . . . ?
C5 O3 P1 O2 -78.3(19) . . . . ?
C5 O3 P1 C1 172.2(18) . . . . ?
C3 O2 P1 O1 20.9(19) . . . . ?
C3 O2 P1 O3 147.0(15) . . . . ?
C3 O2 P1 C1 -104.8(17) . . . . ?
Lu1 O4 P2 O6 88(4) . . . . ?
Lu1 O4 P2 O5 -151(3) . . . . ?
Lu1 O4 P2 C2 -36(4) . . . . ?
C9 O6 P2 O4 36(2) . . . . ?
C9 O6 P2 O5 -83(2) . . . . ?
C9 O6 P2 C2 164(2) . . . . ?
C7 O5 P2 O4 -171.6(18) . . . . ?
C7 O5 P2 O6 -47(2) . . . . ?
C7 O5 P2 C2 68(2) . . . . ?
Lu1 O7 P3 O8 90(2) . . . . ?
Lu1 O7 P3 O9 -151(2) . . . . ?
Lu1 O7 P3 C11 -28(3) . . . . ?
C13 O8 P3 O7 51(2) . . . . ?
C13 O8 P3 O9 -67(2) . . . . ?
C13 O8 P3 C11 176.3(19) . . . . ?
C15 O9 P3 O7 -167.5(17) . . . . ?
C15 O9 P3 O8 -44.9(19) . . . . ?
C15 O9 P3 C11 67(2) . . . . ?
Lu1 O10 P4 O12 141(2) . . . . ?
Lu1 O10 P4 O11 -98(3) . . . . ?
Lu1 O10 P4 C12 21(3) . . . . ?
C19 O12 P4 O10 168.9(18) . . . . ?
C19 O12 P4 O11 43(2) . . . . ?
C19 O12 P4 C12 -69(2) . . . . ?
C17 O11 P4 O10 -54(2) . . . . ?
C17 O11 P4 O12 66(2) . . . . ?
C17 O11 P4 C12 -178(2) . . . . ?
Lu1 O13 P5 O15 -96(3) . . . . ?
Lu1 O13 P5 O14 142(2) . . . . ?
Lu1 O13 P5 C21 28(3) . . . . ?
C25 O15 P5 O13 -171.9(18) . . . . ?
C25 O15 P5 O14 -47(2) . . . . ?
C25 O15 P5 C21 64(2) . . . . ?
C23 O14 P5 O13 42(2) . . . . ?
C23 O14 P5 O15 -77(2) . . . . ?
C23 O14 P5 C21 164(2) . . . . ?
Lu1 O16 P6 O18 -68(3) . . . . ?
Lu1 O16 P6 O17 173(2) . . . . ?
Lu1 O16 P6 C22 51(3) . . . . ?
C29 O18 P6 O16 -59(2) . . . . ?
C29 O18 P6 O17 57(2) . . . . ?
C29 O18 P6 C22 174(2) . . . . ?
C27 O17 P6 O16 -177(2) . . . . ?
C27 O17 P6 O18 63(2) . . . . ?
C27 O17 P6 C22 -50(3) . . . . ?
O22 O23 P7 O23 121(100) 3_676 . . 3_676 ?
O21 O23 P7 O23 -2(100) 3_676 . . 3_676 ?
O20 O23 P7 O23 -121(100) 3_676 . . 3_676 ?
W6 O23 P7 O23 123(100) 3_676 . . 3_676 ?
W5 O23 P7 O23 -6(100) 3_676 . . 3_676 ?
O22 O23 P7 O21 -57.3(17) 3_676 . . . ?
O21 O23 P7 O21 180.000(14) 3_676 . . . ?
O20 O23 P7 O21 60.9(16) 3_676 . . . ?
W6 O23 P7 O21 -55(2) 3_676 . . . ?
W5 O23 P7 O21 175.9(16) 3_676 . . . ?
O22 O23 P7 O21 122.7(17) 3_676 . . 3_676 ?
O20 O23 P7 O21 -119.1(16) 3_676 . . 3_676 ?
W6 O23 P7 O21 125(2) 3_676 . . 3_676 ?
W5 O23 P7 O21 -4.1(16) 3_676 . . 3_676 ?
O22 O23 P7 O20 -118.2(16) 3_676 . . 3_676 ?
O21 O23 P7 O20 119.1(16) 3_676 . . 3_676 ?
W6 O23 P7 O20 -116(2) 3_676 . . 3_676 ?
W5 O23 P7 O20 114.9(19) 3_676 . . 3_676 ?
O22 O23 P7 O20 61.8(16) 3_676 . . . ?
O21 O23 P7 O20 -60.9(16) 3_676 . . . ?
O20 O23 P7 O20 180.000(7) 3_676 . . . ?
W6 O23 P7 O20 64(2) 3_676 . . . ?
W5 O23 P7 O20 -65.1(19) 3_676 . . . ?
O22 O23 P7 O22 180.000(6) 3_676 . . . ?
O21 O23 P7 O22 57.3(17) 3_676 . . . ?
O20 O23 P7 O22 -61.8(16) 3_676 . . . ?
W6 O23 P7 O22 -177.8(16) 3_676 . . . ?
W5 O23 P7 O22 53(2) 3_676 . . . ?
O21 O23 P7 O22 -122.7(17) 3_676 . . 3_676 ?
O20 O23 P7 O22 118.2(16) 3_676 . . 3_676 ?
W6 O23 P7 O22 2.2(16) 3_676 . . 3_676 ?
W5 O23 P7 O22 -127(2) 3_676 . . 3_676 ?
O20 O21 P7 O23 117.9(17) 3_676 . . 3_676 ?
O22 O21 P7 O23 -125.2(17) 3_676 . . 3_676 ?
W4 O21 P7 O23 -123(2) . . . 3_676 ?
W5 O21 P7 O23 -4.0(16) . . . 3_676 ?
W2 O21 P7 O23 116(2) 3_676 . . 3_676 ?
O23 O21 P7 O23 180.000(16) 3_676 . . . ?
O20 O21 P7 O23 -62.1(17) 3_676 . . . ?
O22 O21 P7 O23 54.8(17) 3_676 . . . ?
W4 O21 P7 O23 57(2) . . . . ?
W5 O21 P7 O23 176.0(16) . . . . ?
W2 O21 P7 O23 -64(2) 3_676 . . . ?
O23 O21 P7 O21 155(100) 3_676 . . 3_676 ?
O20 O21 P7 O21 -88(100) 3_676 . . 3_676 ?
O22 O21 P7 O21 29(100) 3_676 . . 3_676 ?
W4 O21 P7 O21 31(100) . . . 3_676 ?
W5 O21 P7 O21 151(100) . . . 3_676 ?
W2 O21 P7 O21 -89(100) 3_676 . . 3_676 ?
O23 O21 P7 O20 -117.9(17) 3_676 . . 3_676 ?
O22 O21 P7 O20 116.9(18) 3_676 . . 3_676 ?
W4 O21 P7 O20 119(2) . . . 3_676 ?
W5 O21 P7 O20 -122(2) . . . 3_676 ?
W2 O21 P7 O20 -1.8(18) 3_676 . . 3_676 ?
O23 O21 P7 O20 62.1(17) 3_676 . . . ?
O20 O21 P7 O20 180.000(16) 3_676 . . . ?
O22 O21 P7 O20 -63.1(18) 3_676 . . . ?
W4 O21 P7 O20 -61(2) . . . . ?
W5 O21 P7 O20 58(2) . . . . ?
W2 O21 P7 O20 178.2(18) 3_676 . . . ?
O23 O21 P7 O22 -54.8(17) 3_676 . . . ?
O20 O21 P7 O22 63.1(18) 3_676 . . . ?
O22 O21 P7 O22 180.000(2) 3_676 . . . ?
W4 O21 P7 O22 -178.3(17) . . . . ?
W5 O21 P7 O22 -59(2) . . . . ?
W2 O21 P7 O22 61(2) 3_676 . . . ?
O23 O21 P7 O22 125.2(17) 3_676 . . 3_676 ?
O20 O21 P7 O22 -116.9(18) 3_676 . . 3_676 ?
W4 O21 P7 O22 1.7(17) . . . 3_676 ?
W5 O21 P7 O22 121(2) . . . 3_676 ?
W2 O21 P7 O22 -119(2) 3_676 . . 3_676 ?
O21 O20 P7 O23 -119.9(17) 3_676 . . 3_676 ?
W1 O20 P7 O23 0.4(15) . . . 3_676 ?
W2 O20 P7 O23 -122(2) . . . 3_676 ?
W3 O20 P7 O23 121(2) . . . 3_676 ?
O21 O20 P7 O23 60.1(17) 3_676 . . . ?
O23 O20 P7 O23 180.000(10) 3_676 . . . ?
W1 O20 P7 O23 -179.6(15) . . . . ?
W2 O20 P7 O23 58(2) . . . . ?
W3 O20 P7 O23 -59(2) . . . . ?
O21 O20 P7 O21 180.000(16) 3_676 . . . ?
O23 O20 P7 O21 -60.1(17) 3_676 . . . ?
W1 O20 P7 O21 -60(2) . . . . ?
W2 O20 P7 O21 178.2(17) . . . . ?
W3 O20 P7 O21 61(2) . . . . ?
O23 O20 P7 O21 119.9(17) 3_676 . . 3_676 ?
W1 O20 P7 O21 120(2) . . . 3_676 ?
W2 O20 P7 O21 -1.8(17) . . . 3_676 ?
W3 O20 P7 O21 -119(2) . . . 3_676 ?
O21 O20 P7 O20 71(100) 3_676 . . 3_676 ?
O23 O20 P7 O20 -169(100) 3_676 . . 3_676 ?
W1 O20 P7 O20 -169(100) . . . 3_676 ?
W2 O20 P7 O20 69(100) . . . 3_676 ?
W3 O20 P7 O20 -48(100) . . . 3_676 ?
O21 O20 P7 O22 -62.0(18) 3_676 . . . ?
O23 O20 P7 O22 57.9(16) 3_676 . . . ?
W1 O20 P7 O22 58(2) . . . . ?
W2 O20 P7 O22 -64(2) . . . . ?
W3 O20 P7 O22 179.3(17) . . . . ?
O21 O20 P7 O22 118.0(18) 3_676 . . 3_676 ?
O23 O20 P7 O22 -122.1(16) 3_676 . . 3_676 ?
W1 O20 P7 O22 -122(2) . . . 3_676 ?
W2 O20 P7 O22 116(2) . . . 3_676 ?
W3 O20 P7 O22 -0.7(17) . . . 3_676 ?
O21 O22 P7 O23 123.6(18) 3_676 . . 3_676 ?
W6 O22 P7 O23 2.1(16) . . . 3_676 ?
W4 O22 P7 O23 125(2) 3_676 . . 3_676 ?
W3 O22 P7 O23 -119(2) 3_676 . . 3_676 ?
O23 O22 P7 O23 180.000(7) 3_676 . . . ?
O21 O22 P7 O23 -56.4(18) 3_676 . . . ?
W6 O22 P7 O23 -177.9(16) . . . . ?
W4 O22 P7 O23 -55(2) 3_676 . . . ?
W3 O22 P7 O23 61(2) 3_676 . . . ?
O23 O22 P7 O21 56.4(18) 3_676 . . . ?
O21 O22 P7 O21 180.000(2) 3_676 . . . ?
W6 O22 P7 O21 59(2) . . . . ?
W4 O22 P7 O21 -178.3(16) 3_676 . . . ?
W3 O22 P7 O21 -63(2) 3_676 . . . ?
O23 O22 P7 O21 -123.6(18) 3_676 . . 3_676 ?
W6 O22 P7 O21 -121(2) . . . 3_676 ?
W4 O22 P7 O21 1.7(16) 3_676 . . 3_676 ?
W3 O22 P7 O21 117(2) 3_676 . . 3_676 ?
O23 O22 P7 O20 118.3(18) 3_676 . . 3_676 ?
O21 O22 P7 O20 -118.2(18) 3_676 . . 3_676 ?
W6 O22 P7 O20 120(2) . . . 3_676 ?
W4 O22 P7 O20 -116(2) 3_676 . . 3_676 ?
W3 O22 P7 O20 -0.7(17) 3_676 . . 3_676 ?
O23 O22 P7 O20 -61.7(18) 3_676 . . . ?
O21 O22 P7 O20 61.8(18) 3_676 . . . ?
W6 O22 P7 O20 -60(2) . . . . ?
W4 O22 P7 O20 64(2) 3_676 . . . ?
W3 O22 P7 O20 179.3(17) 3_676 . . . ?
O23 O22 P7 O22 -75(100) 3_676 . . 3_676 ?
O21 O22 P7 O22 48(100) 3_676 . . 3_676 ?
W6 O22 P7 O22 -73(100) . . . 3_676 ?
W4 O22 P7 O22 50(100) 3_676 . . 3_676 ?
W3 O22 P7 O22 166(100) 3_676 . . 3_676 ?
O45 O42 P8 O42 -72(93) 3_775 . . 3_775 ?
O43 O42 P8 O42 162(93) 3_775 . . 3_775 ?
O44 O42 P8 O42 49(93) 3_775 . . 3_775 ?
W7 O42 P8 O42 -69(93) . . . 3_775 ?
W8 O42 P8 O42 162(93) . . . 3_775 ?
O45 O42 P8 O45 180.000(6) 3_775 . . . ?
O43 O42 P8 O45 54.4(18) 3_775 . . . ?
O44 O42 P8 O45 -58.7(18) 3_775 . . . ?
W7 O42 P8 O45 -176.2(15) . . . . ?
W8 O42 P8 O45 54(2) . . . . ?
O43 O42 P8 O45 -125.6(18) 3_775 . . 3_775 ?
O44 O42 P8 O45 121.3(18) 3_775 . . 3_775 ?
W7 O42 P8 O45 3.8(15) . . . 3_775 ?
W8 O42 P8 O45 -126(2) . . . 3_775 ?
O45 O42 P8 O43 125.6(18) 3_775 . . 3_775 ?
O44 O42 P8 O43 -113.2(17) 3_775 . . 3_775 ?
W7 O42 P8 O43 129(2) . . . 3_775 ?
W8 O42 P8 O43 0.0(15) . . . 3_775 ?
O45 O42 P8 O43 -54.4(18) 3_775 . . . ?
O43 O42 P8 O43 180.000(8) 3_775 . . . ?
O44 O42 P8 O43 66.8(17) 3_775 . . . ?
W7 O42 P8 O43 -51(2) . . . . ?
W8 O42 P8 O43 180.0(15) . . . . ?
O45 O42 P8 O44 58.7(18) 3_775 . . . ?
O43 O42 P8 O44 -66.8(17) 3_775 . . . ?
O44 O42 P8 O44 180.000(1) 3_775 . . . ?
W7 O42 P8 O44 62(2) . . . . ?
W8 O42 P8 O44 -67(2) . . . . ?
O45 O42 P8 O44 -121.3(18) 3_775 . . 3_775 ?
O43 O42 P8 O44 113.2(17) 3_775 . . 3_775 ?
W7 O42 P8 O44 -118(2) . . . 3_775 ?
W8 O42 P8 O44 113(2) . . . 3_775 ?
O42 O45 P8 O42 180.000(5) 3_775 . . . ?
O43 O45 P8 O42 -52.6(18) 3_775 . . . ?
O44 O45 P8 O42 58.8(19) 3_775 . . . ?
W7 O45 P8 O42 -176.0(16) 3_775 . . . ?
O43 O45 P8 O42 127.4(18) 3_775 . . 3_775 ?
O44 O45 P8 O42 -121.2(19) 3_775 . . 3_775 ?
W7 O45 P8 O42 4.0(16) 3_775 . . 3_775 ?
O42 O45 P8 O45 60(100) 3_775 . . 3_775 ?
O43 O45 P8 O45 -173(100) 3_775 . . 3_775 ?
O44 O45 P8 O45 -61(100) 3_775 . . 3_775 ?
W7 O45 P8 O45 64(100) 3_775 . . 3_775 ?
O42 O45 P8 O43 -127.4(18) 3_775 . . 3_775 ?
O44 O45 P8 O43 111.4(17) 3_775 . . 3_775 ?
W7 O45 P8 O43 -123(2) 3_775 . . 3_775 ?
O42 O45 P8 O43 52.6(18) 3_775 . . . ?
O43 O45 P8 O43 180.000(4) 3_775 . . . ?
O44 O45 P8 O43 -68.6(17) 3_775 . . . ?
W7 O45 P8 O43 57(2) 3_775 . . . ?
O42 O45 P8 O44 -58.8(19) 3_775 . . . ?
O43 O45 P8 O44 68.6(17) 3_775 . . . ?
O44 O45 P8 O44 180.000(1) 3_775 . . . ?
W7 O45 P8 O44 -55(2) 3_775 . . . ?
O42 O45 P8 O44 121.2(19) 3_775 . . 3_775 ?
O43 O45 P8 O44 -111.4(17) 3_775 . . 3_775 ?
W7 O45 P8 O44 125(2) 3_775 . . 3_775 ?
O42 O43 P8 O42 180.000(7) 3_775 . . . ?
O45 O43 P8 O42 48.4(17) 3_775 . . . ?
W8 O43 P8 O42 180.0(16) 3_775 . . . ?
W11 O43 P8 O42 50(2) . . . . ?
O45 O43 P8 O42 -131.6(17) 3_775 . . 3_775 ?
W8 O43 P8 O42 0.0(16) 3_775 . . 3_775 ?
W11 O43 P8 O42 -130(2) . . . 3_775 ?
O42 O43 P8 O45 -48.4(17) 3_775 . . . ?
O45 O43 P8 O45 180.000(4) 3_775 . . . ?
W8 O43 P8 O45 -48(2) 3_775 . . . ?
W11 O43 P8 O45 -178.6(18) . . . . ?
O42 O43 P8 O45 131.6(17) 3_775 . . 3_775 ?
W8 O43 P8 O45 132(2) 3_775 . . 3_775 ?
W11 O43 P8 O45 1.4(18) . . . 3_775 ?
O42 O43 P8 O43 159(100) 3_775 . . 3_775 ?
O45 O43 P8 O43 28(100) 3_775 . . 3_775 ?
W8 O43 P8 O43 159(100) 3_775 . . 3_775 ?
W11 O43 P8 O43 29(100) . . . 3_775 ?
O42 O43 P8 O44 65.1(17) 3_775 . . . ?
O45 O43 P8 O44 -66.5(16) 3_775 . . . ?
W8 O43 P8 O44 65.1(19) 3_775 . . . ?
W11 O43 P8 O44 -65(2) . . . . ?
O42 O43 P8 O44 -114.9(17) 3_775 . . 3_775 ?
O45 O43 P8 O44 113.5(16) 3_775 . . 3_775 ?
W8 O43 P8 O44 -114.9(19) 3_775 . . 3_775 ?
W11 O43 P8 O44 115(2) . . . 3_775 ?
O45 O44 P8 O42 -51.6(17) 3_775 . . . ?
O42 O44 P8 O42 180.000(2) 3_775 . . . ?
W9 O44 P8 O42 -177.9(18) 3_775 . . . ?
W12 O44 P8 O42 -55(2) . . . . ?
W10 O44 P8 O42 62.9(19) 3_775 . . . ?
O45 O44 P8 O42 128.4(17) 3_775 . . 3_775 ?
W9 O44 P8 O42 2.1(18) 3_775 . . 3_775 ?
W12 O44 P8 O42 125(2) . . . 3_775 ?
W10 O44 P8 O42 -117.1(19) 3_775 . . 3_775 ?
O45 O44 P8 O45 180.000(1) 3_775 . . . ?
O42 O44 P8 O45 51.6(17) 3_775 . . . ?
W9 O44 P8 O45 54(2) 3_775 . . . ?
W12 O44 P8 O45 176.7(17) . . . . ?
W10 O44 P8 O45 -65.5(19) 3_775 . . . ?
O42 O44 P8 O45 -128.4(17) 3_775 . . 3_775 ?
W9 O44 P8 O45 -126(2) 3_775 . . 3_775 ?
W12 O44 P8 O45 -3.3(17) . . . 3_775 ?
W10 O44 P8 O45 114.5(19) 3_775 . . 3_775 ?
O45 O44 P8 O43 -113.6(16) 3_775 . . 3_775 ?
O42 O44 P8 O43 118.0(16) 3_775 . . 3_775 ?
W9 O44 P8 O43 120(2) 3_775 . . 3_775 ?
W12 O44 P8 O43 -117(2) . . . 3_775 ?
W10 O44 P8 O43 0.8(14) 3_775 . . 3_775 ?
O45 O44 P8 O43 66.4(16) 3_775 . . . ?
O42 O44 P8 O43 -62.0(16) 3_775 . . . ?
W9 O44 P8 O43 -60(2) 3_775 . . . ?
W12 O44 P8 O43 63(2) . . . . ?
W10 O44 P8 O43 -179.2(14) 3_775 . . . ?
O45 O44 P8 O44 62(100) 3_775 . . 3_775 ?
O42 O44 P8 O44 -67(100) 3_775 . . 3_775 ?
W9 O44 P8 O44 -65(100) 3_775 . . 3_775 ?
W12 O44 P8 O44 58(100) . . . 3_775 ?
W10 O44 P8 O44 176(100) 3_775 . . 3_775 ?
O1 P1 C1 C2 67.5(19) . . . . ?
O3 P1 C1 C2 -59.3(19) . . . . ?
O2 P1 C1 C2 -166.9(16) . . . . ?
P1 C1 C2 P2 -85(2) . . . . ?
O4 P2 C2 C1 59(2) . . . . ?
O6 P2 C2 C1 -68.8(19) . . . . ?
O5 P2 C2 C1 174.4(17) . . . . ?
P1 O2 C3 C4 -93(2) . . . . ?
P1 O3 C5 C6 119.7(14) . . . . ?
P2 O5 C7 C8 -156.9(16) . . . . ?
P2 O6 C9 C10 175(2) . . . . ?
O7 P3 C11 C12 -56(2) . . . . ?
O8 P3 C11 C12 -179.6(17) . . . . ?
O9 P3 C11 C12 65(2) . . . . ?
P3 C11 C12 P4 91.3(19) . . . . ?
O10 P4 C12 C11 -57.5(19) . . . . ?
O12 P4 C12 C11 -176.2(15) . . . . ?
O11 P4 C12 C11 68.3(18) . . . . ?
P3 O8 C13 C14 161.4(18) . . . . ?
P3 O9 C15 C16 -159.6(18) . . . . ?
P4 O11 C17 C18 -157.4(17) . . . . ?
P4 O12 C19 C20 153(2) . . . . ?
O13 P5 C21 C22 -70(2) . . . . ?
O15 P5 C21 C22 49(2) . . . . ?
O14 P5 C21 C22 166.7(19) . . . . ?
P5 C21 C22 P6 85(2) . . . . ?
O16 P6 C22 C21 -62(3) . . . . ?
O18 P6 C22 C21 61(2) . . . . ?
O17 P6 C22 C21 177(2) . . . . ?
P5 O14 C23 C24 -166(2) . . . . ?
P5 O15 C25 C26 -177(2) . . . . ?
P6 O17 C27 C28 112(3) . . . . ?
P6 O18 C29 C30 152(2) . . . . ?
